data_1552414
loop_
_publ_author_name
'Lawrence, Samuel R.'
'Ohlin, C. Andr\'e'
'Cordes, David Bradford'
'Slawin, Alexandra'
'Stasch, Andreas'

_publ_section_title
;
 Hydrocarbon-soluble, hexaanionic fulleride complexes of magnesium
;
_journal_name_full 'Chemical Science'
_journal_paper_doi 10.1039/C9SC03857D
_journal_year 2019
_chemical_formula_moiety 'C198 H174 Mg6 N12, 7(C6 H6)'
_chemical_formula_sum 'C240 H216 Mg6 N12'
_chemical_formula_weight 3414.26
_chemical_properties_physical Air-sensitive
_space_group_crystal_system monoclinic
_space_group_IT_number 14
_space_group_name_Hall '-P 2yn'
_space_group_name_H-M_alt 'P 1 21/n 1'
_symmetry_space_group_name_Hall '-P 2yn'
_symmetry_space_group_name_H-M 'P 1 21/n 1'
_atom_sites_solution_hydrogens geom
_atom_sites_solution_primary direct
_atom_sites_solution_secondary difmap
_audit_creation_date 2019-01-17
_audit_creation_method 'by CrystalStructure 4.3'
_audit_update_record
;
2019-05-08 deposited with the CCDC.    2019-10-07 downloaded from the CCDC.
;
_cell_angle_alpha 90.0000
_cell_angle_beta 90.8983(10)
_cell_angle_gamma 90.0000
_cell_formula_units_Z 4
_cell_length_a 18.19780(19)
_cell_length_b 33.3681(4)
_cell_length_c 30.8873(4)
_cell_measurement_reflns_used 63899
_cell_measurement_temperature 125
_cell_measurement_theta_max 74.78
_cell_measurement_theta_min 2.78
_cell_volume 18753.3(4)
_computing_cell_refinement 'CrysAlisPro 1.171.38.43i (Rigaku OD, 2015)'
_computing_data_collection 'CrysAlisPro 1.171.38.43i (Rigaku OD, 2015)'
_computing_data_reduction 'CrysAlisPro 1.171.38.43i (Rigaku OD, 2015)'
_computing_molecular_graphics 'CrystalStructure 4.3'
_computing_publication_material 'CrystalStructure 4.3 (Rigaku, 2018)'
_computing_structure_refinement 'SHELXL Version 2018/3 (Sheldrick, 2008)'
_computing_structure_solution 'SHELXT Version 2014/5 (Sheldrick, 2014)'
_diffrn_ambient_temperature 125
_diffrn_detector_area_resol_mean 5.811
_diffrn_measured_fraction_theta_full 0.999
_diffrn_measured_fraction_theta_max 0.982
_diffrn_measurement_device_type 'Rigaku XtaLAB P200'
_diffrn_measurement_method \w
_diffrn_radiation_type 'Cu K\a'
_diffrn_radiation_wavelength 1.54187
_diffrn_reflns_av_R_equivalents 0.0545
_diffrn_reflns_av_unetI/netI 0.0404
_diffrn_reflns_Laue_measured_fraction_full 0.999
_diffrn_reflns_Laue_measured_fraction_max 0.982
_diffrn_reflns_limit_h_max 22
_diffrn_reflns_limit_h_min -22
_diffrn_reflns_limit_k_max 39
_diffrn_reflns_limit_k_min -41
_diffrn_reflns_limit_l_max 38
_diffrn_reflns_limit_l_min -38
_diffrn_reflns_number 223767
_diffrn_reflns_point_group_measured_fraction_full 0.999
_diffrn_reflns_point_group_measured_fraction_max 0.982
_diffrn_reflns_theta_full 67.687
_diffrn_reflns_theta_max 75.521
_diffrn_reflns_theta_min 2.648
_diffrn_standards_number 0
_exptl_absorpt_coefficient_mu 0.714
_exptl_absorpt_correction_T_max 0.972
_exptl_absorpt_correction_T_min 0.922
_exptl_absorpt_correction_type multi-scan
_exptl_absorpt_process_details
;
CrysAlisPro 1.171.38.43i (Rigaku Oxford Diffraction, 2015)
Empirical absorption correction using spherical harmonics,
 implemented in SCALE3 ABSPACK scaling algorithm.
;
_exptl_crystal_colour red
_exptl_crystal_density_diffrn 1.209
_exptl_crystal_density_method 'not measured'
_exptl_crystal_description prism
_exptl_crystal_F_000 7248.00
_exptl_crystal_recrystallization_method 'Re-crystallisation from solvent: Benzene'
_exptl_crystal_size_max 0.150
_exptl_crystal_size_mid 0.090
_exptl_crystal_size_min 0.040
_refine_diff_density_max 0.356
_refine_diff_density_min -0.348
_refine_ls_extinction_method none
_refine_ls_goodness_of_fit_ref 1.017
_refine_ls_hydrogen_treatment constr
_refine_ls_number_parameters 2371
_refine_ls_number_reflns 38226
_refine_ls_number_restraints 0
_refine_ls_R_factor_all 0.0596
_refine_ls_R_factor_gt 0.0469
_refine_ls_shift/su_max 0.002
_refine_ls_structure_factor_coef Fsqd
_refine_ls_weighting_details 'w = 1/[\s^2^(Fo^2^)+(0.0615P)^2^+8.9880P] where P=(Fo^2^+2Fc^2^)/3'
_refine_ls_weighting_scheme calc
_refine_ls_wR_factor_gt 0.1224
_refine_ls_wR_factor_ref 0.1313
_reflns_Friedel_coverage 0.000
_reflns_number_gt 30774
_reflns_number_total 38226
_reflns_threshold_expression F^2^>2.0\s(F^2^)
_cod_data_source_file c9sc03857d2.cif
_cod_data_source_block 2c'
_cod_database_code 1552414

loop_
_space_group_symop_id
_space_group_symop_operation_xyz
1 +X,+Y,+Z
2 1/2-X,1/2+Y,1/2-Z
3 -X,-Y,-Z
4 -1/2+X,-1/2-Y,-1/2+Z

loop_
_atom_site_label
_atom_site_type_symbol
_atom_site_fract_x
_atom_site_fract_y
_atom_site_fract_z
_atom_site_U_iso_or_equiv
_atom_site_adp_type
_atom_site_occupancy
_atom_site_site_symmetry_order
_atom_site_calc_flag
_atom_site_refinement_flags_posn
_atom_site_refinement_flags_adp
Mg1 Mg 0.64980(3) 0.09212(2) 0.62893(2) 0.02728(11) Uani 1 1 d . .
Mg2 Mg 0.51038(3) 0.09330(2) 0.79239(2) 0.02710(11) Uani 1 1 d . .
Mg3 Mg 0.36462(3) 0.32031(2) 0.64075(2) 0.02693(11) Uani 1 1 d . .
Mg4 Mg 0.81677(3) 0.31343(2) 0.78286(2) 0.02625(11) Uani 1 1 d . .
Mg5 Mg 0.52866(3) 0.26927(2) 0.88662(2) 0.02538(11) Uani 1 1 d . .
Mg6 Mg 0.65653(3) 0.27134(2) 0.53928(2) 0.02725(12) Uani 1 1 d . .
N1 N 0.59052(7) 0.04831(4) 0.60061(4) 0.0281(3) Uani 1 1 d . .
N2 N 0.74660(8) 0.07092(4) 0.60872(5) 0.0305(3) Uani 1 1 d . .
N3 N 0.41500(7) 0.07568(4) 0.81807(4) 0.0294(3) Uani 1 1 d . .
N4 N 0.56886(7) 0.04922(4) 0.82055(4) 0.0278(3) Uani 1 1 d . .
N5 N 0.26094(7) 0.30646(4) 0.62334(4) 0.0267(3) Uani 1 1 d . .
N6 N 0.35861(7) 0.37774(4) 0.62120(4) 0.0272(3) Uani 1 1 d . .
N7 N 0.92080(7) 0.29797(4) 0.79830(4) 0.0268(3) Uani 1 1 d . .
N8 N 0.82365(7) 0.36989(4) 0.80549(4) 0.0265(3) Uani 1 1 d . .
N9 N 0.57130(7) 0.25872(4) 0.94565(4) 0.0257(3) Uani 1 1 d . .
N10 N 0.45427(7) 0.31002(4) 0.90449(4) 0.0248(3) Uani 1 1 d . .
N11 N 0.61555(7) 0.26320(4) 0.47954(4) 0.0267(3) Uani 1 1 d . .
N12 N 0.73409(7) 0.31097(4) 0.52339(4) 0.0265(3) Uani 1 1 d . .
C1 C 0.57160(11) -0.01589(5) 0.56292(6) 0.0386(4) Uani 1 1 d . .
H1A H 0.552929 -0.005903 0.535009 0.046 Uiso 1 1 calc R U
H1B H 0.530238 -0.021659 0.581874 0.046 Uiso 1 1 calc R U
H1C H 0.599978 -0.040442 0.558334 0.046 Uiso 1 1 calc R U
C2 C 0.62043(10) 0.01549(5) 0.58379(5) 0.0308(3) Uani 1 1 d . .
C3 C 0.69633(10) 0.00824(5) 0.58276(6) 0.0366(4) Uani 1 1 d . .
H3 H 0.710161 -0.018197 0.574907 0.044 Uiso 1 1 calc R U
C4 C 0.75474(10) 0.03467(5) 0.59174(6) 0.0359(4) Uani 1 1 d . .
C5 C 0.83042(11) 0.02070(7) 0.57873(9) 0.0551(6) Uani 1 1 d . .
H5A H 0.864929 0.024260 0.603104 0.066 Uiso 1 1 calc R U
H5B H 0.846957 0.036489 0.553970 0.066 Uiso 1 1 calc R U
H5C H 0.828347 -0.007697 0.570701 0.066 Uiso 1 1 calc R U
C6 C 0.51300(9) 0.05516(5) 0.59383(6) 0.0311(3) Uani 1 1 d . .
C7 C 0.48857(11) 0.07262(6) 0.55507(6) 0.0418(4) Uani 1 1 d . .
C8 C 0.41354(13) 0.07998(7) 0.54946(8) 0.0548(6) Uani 1 1 d . .
H8 H 0.396375 0.091344 0.522975 0.066 Uiso 1 1 calc R U
C9 C 0.36321(12) 0.07119(7) 0.58143(9) 0.0564(6) Uani 1 1 d . .
C10 C 0.38936(11) 0.05547(6) 0.61994(7) 0.0461(5) Uani 1 1 d . .
H10 H 0.355648 0.050069 0.642384 0.055 Uiso 1 1 calc R U
C11 C 0.46365(10) 0.04726(5) 0.62703(6) 0.0339(4) Uani 1 1 d . .
C12 C 0.54158(14) 0.08445(7) 0.52050(7) 0.0559(6) Uani 1 1 d . .
H12A H 0.565749 0.109651 0.528650 0.067 Uiso 1 1 calc R U
H12B H 0.514890 0.088003 0.492968 0.067 Uiso 1 1 calc R U
H12C H 0.578684 0.063405 0.517349 0.067 Uiso 1 1 calc R U
C13 C 0.28183(15) 0.07807(11) 0.57337(12) 0.0877(10) Uani 1 1 d . .
H13A H 0.254462 0.069971 0.599005 0.105 Uiso 1 1 calc R U
H13B H 0.265352 0.062145 0.548392 0.105 Uiso 1 1 calc R U
H13C H 0.273055 0.106550 0.567506 0.105 Uiso 1 1 calc R U
C14 C 0.49030(11) 0.03087(6) 0.66983(6) 0.0408(4) Uani 1 1 d . .
H14A H 0.448031 0.023259 0.687306 0.049 Uiso 1 1 calc R U
H14B H 0.519103 0.051392 0.685162 0.049 Uiso 1 1 calc R U
H14C H 0.521118 0.007270 0.664908 0.049 Uiso 1 1 calc R U
C15 C 0.80771(9) 0.09839(5) 0.61029(5) 0.0294(3) Uani 1 1 d . .
C16 C 0.81373(9) 0.12655(5) 0.57679(5) 0.0303(3) Uani 1 1 d . .
C17 C 0.86839(9) 0.15560(5) 0.57996(5) 0.0320(4) Uani 1 1 d . .
H17 H 0.873557 0.174289 0.557004 0.038 Uiso 1 1 calc R U
C18 C 0.91565(9) 0.15814(6) 0.61558(6) 0.0343(4) Uani 1 1 d . .
C19 C 0.90783(9) 0.13014(6) 0.64837(6) 0.0354(4) Uani 1 1 d . .
H19 H 0.939861 0.131443 0.672917 0.042 Uiso 1 1 calc R U
C20 C 0.85462(9) 0.10018(5) 0.64654(6) 0.0325(4) Uani 1 1 d . .
C21 C 0.75886(10) 0.12744(7) 0.53991(6) 0.0407(4) Uani 1 1 d . .
H21A H 0.776082 0.145746 0.517424 0.049 Uiso 1 1 calc R U
H21B H 0.711293 0.136705 0.550477 0.049 Uiso 1 1 calc R U
H21C H 0.753448 0.100444 0.527775 0.049 Uiso 1 1 calc R U
C22 C 0.97008(12) 0.19198(7) 0.61991(7) 0.0495(5) Uani 1 1 d . .
H22A H 1.015732 0.181951 0.633218 0.059 Uiso 1 1 calc R U
H22B H 0.949505 0.213090 0.638149 0.059 Uiso 1 1 calc R U
H22C H 0.980396 0.202898 0.591189 0.059 Uiso 1 1 calc R U
C23 C 0.84475(11) 0.07217(6) 0.68421(7) 0.0433(4) Uani 1 1 d . .
H23A H 0.802013 0.080579 0.700862 0.052 Uiso 1 1 calc R U
H23B H 0.888795 0.072860 0.702861 0.052 Uiso 1 1 calc R U
H23C H 0.836998 0.044851 0.673438 0.052 Uiso 1 1 calc R U
C31 C 0.33304(10) 0.03363(6) 0.86132(7) 0.0426(4) Uani 1 1 d . .
H31A H 0.295068 0.033062 0.838472 0.051 Uiso 1 1 calc R U
H31B H 0.321230 0.054489 0.882430 0.051 Uiso 1 1 calc R U
H31C H 0.335043 0.007534 0.875845 0.051 Uiso 1 1 calc R U
C32 C 0.40690(10) 0.04260(5) 0.84153(6) 0.0326(4) Uani 1 1 d . .
C33 C 0.46404(10) 0.01537(5) 0.85039(6) 0.0348(4) Uani 1 1 d . .
H33 H 0.449494 -0.009102 0.863438 0.042 Uiso 1 1 calc R U
C34 C 0.53966(10) 0.01913(5) 0.84272(5) 0.0314(3) Uani 1 1 d . .
C35 C 0.58956(11) -0.01265(6) 0.86208(7) 0.0412(4) Uani 1 1 d . .
H35A H 0.625549 -0.000002 0.881665 0.049 Uiso 1 1 calc R U
H35B H 0.615315 -0.026552 0.838845 0.049 Uiso 1 1 calc R U
H35C H 0.560151 -0.031966 0.878264 0.049 Uiso 1 1 calc R U
C36 C 0.35664(9) 0.10473(5) 0.81562(5) 0.0285(3) Uani 1 1 d . .
C37 C 0.30862(9) 0.10562(5) 0.77971(5) 0.0305(3) Uani 1 1 d . .
C38 C 0.25914(9) 0.13733(5) 0.77582(6) 0.0329(4) Uani 1 1 d . .
H38 H 0.226510 0.138126 0.751520 0.039 Uiso 1 1 calc R U
C39 C 0.25605(9) 0.16780(5) 0.80636(6) 0.0331(4) Uani 1 1 d . .
C40 C 0.30332(9) 0.16566(5) 0.84195(5) 0.0325(4) Uani 1 1 d . .
H40 H 0.300721 0.185800 0.863611 0.039 Uiso 1 1 calc R U
C41 C 0.35441(9) 0.13494(5) 0.84692(5) 0.0310(3) Uani 1 1 d . .
C42 C 0.31361(11) 0.07473(6) 0.74434(6) 0.0404(4) Uani 1 1 d . .
H42A H 0.355241 0.081038 0.725784 0.048 Uiso 1 1 calc R U
H42B H 0.268080 0.074890 0.726972 0.048 Uiso 1 1 calc R U
H42C H 0.320759 0.048159 0.757250 0.048 Uiso 1 1 calc R U
C43 C 0.20742(11) 0.20384(6) 0.79933(7) 0.0441(4) Uani 1 1 d . .
H43A H 0.158561 0.195039 0.789505 0.053 Uiso 1 1 calc R U
H43B H 0.228920 0.221260 0.777345 0.053 Uiso 1 1 calc R U
H43C H 0.203150 0.218663 0.826566 0.053 Uiso 1 1 calc R U
C44 C 0.41088(10) 0.13654(6) 0.88313(6) 0.0388(4) Uani 1 1 d . .
H44A H 0.398839 0.158429 0.902953 0.047 Uiso 1 1 calc R U
H44B H 0.459622 0.141169 0.871039 0.047 Uiso 1 1 calc R U
H44C H 0.410887 0.111076 0.898932 0.047 Uiso 1 1 calc R U
C45 C 0.64752(9) 0.05350(5) 0.81957(5) 0.0277(3) Uani 1 1 d . .
C46 C 0.68261(10) 0.07740(5) 0.85083(5) 0.0324(4) Uani 1 1 d . .
C47 C 0.75760(10) 0.08434(6) 0.84727(6) 0.0378(4) Uani 1 1 d . .
H47 H 0.781684 0.100620 0.868350 0.045 Uiso 1 1 calc R U
C48 C 0.79843(10) 0.06824(6) 0.81388(6) 0.0383(4) Uani 1 1 d . .
C49 C 0.76235(10) 0.04436(5) 0.78368(6) 0.0340(4) Uani 1 1 d . .
H49 H 0.789809 0.032485 0.761133 0.041 Uiso 1 1 calc R U
C50 C 0.68706(9) 0.03721(5) 0.78532(5) 0.0300(3) Uani 1 1 d . .
C51 C 0.63986(12) 0.09720(6) 0.88644(6) 0.0437(4) Uani 1 1 d . .
H51A H 0.609781 0.118898 0.874202 0.052 Uiso 1 1 calc R U
H51B H 0.674116 0.108189 0.908177 0.052 Uiso 1 1 calc R U
H51C H 0.607940 0.077369 0.900077 0.052 Uiso 1 1 calc R U
C52 C 0.87831(12) 0.07874(8) 0.80905(8) 0.0581(6) Uani 1 1 d . .
H52A H 0.882533 0.103919 0.792950 0.070 Uiso 1 1 calc R U
H52B H 0.903165 0.057297 0.793278 0.070 Uiso 1 1 calc R U
H52C H 0.901263 0.081829 0.837768 0.070 Uiso 1 1 calc R U
C53 C 0.64896(11) 0.01438(6) 0.74954(6) 0.0385(4) Uani 1 1 d . .
H53A H 0.685626 0.000591 0.732034 0.046 Uiso 1 1 calc R U
H53B H 0.620848 0.033031 0.731212 0.046 Uiso 1 1 calc R U
H53C H 0.615554 -0.005382 0.762028 0.046 Uiso 1 1 calc R U
C61 C 0.13704(9) 0.31970(5) 0.59381(6) 0.0335(4) Uani 1 1 d . .
H61A H 0.113646 0.307574 0.619000 0.040 Uiso 1 1 calc R U
H61B H 0.139250 0.299983 0.570352 0.040 Uiso 1 1 calc R U
H61C H 0.108321 0.342955 0.584114 0.040 Uiso 1 1 calc R U
C62 C 0.21394(8) 0.33291(5) 0.60611(5) 0.0274(3) Uani 1 1 d . .
C63 C 0.23129(9) 0.37330(5) 0.59799(5) 0.0290(3) Uani 1 1 d . .
H63 H 0.192124 0.388849 0.586163 0.035 Uiso 1 1 calc R U
C64 C 0.29764(9) 0.39422(5) 0.60469(5) 0.0278(3) Uani 1 1 d . .
C65 C 0.29740(10) 0.43809(5) 0.59266(6) 0.0370(4) Uani 1 1 d . .
H65A H 0.328864 0.442284 0.567598 0.044 Uiso 1 1 calc R U
H65B H 0.316076 0.453935 0.617172 0.044 Uiso 1 1 calc R U
H65C H 0.247111 0.446512 0.585396 0.044 Uiso 1 1 calc R U
C66 C 0.23665(8) 0.26584(5) 0.62993(5) 0.0257(3) Uani 1 1 d . .
C67 C 0.20364(9) 0.25522(5) 0.66894(5) 0.0299(3) Uani 1 1 d . .
C68 C 0.18362(10) 0.21535(6) 0.67527(6) 0.0353(4) Uani 1 1 d . .
H68 H 0.160658 0.208043 0.701525 0.042 Uiso 1 1 calc R U
C69 C 0.19612(10) 0.18613(5) 0.64458(6) 0.0365(4) Uani 1 1 d . .
C70 C 0.23034(10) 0.19726(5) 0.60658(6) 0.0344(4) Uani 1 1 d . .
H70 H 0.239855 0.177402 0.585356 0.041 Uiso 1 1 calc R U
C71 C 0.25111(9) 0.23674(5) 0.59872(5) 0.0289(3) Uani 1 1 d . .
C72 C 0.19313(11) 0.28557(6) 0.70439(6) 0.0385(4) Uani 1 1 d . .
H72A H 0.241051 0.292853 0.716999 0.046 Uiso 1 1 calc R U
H72B H 0.162158 0.274073 0.726895 0.046 Uiso 1 1 calc R U
H72C H 0.169354 0.309546 0.692349 0.046 Uiso 1 1 calc R U
C73 C 0.17580(15) 0.14291(6) 0.65301(8) 0.0558(6) Uani 1 1 d . .
H73A H 0.137601 0.141792 0.674995 0.067 Uiso 1 1 calc R U
H73B H 0.219319 0.128258 0.663371 0.067 Uiso 1 1 calc R U
H73C H 0.157324 0.130659 0.626138 0.067 Uiso 1 1 calc R U
C74 C 0.29127(10) 0.24735(6) 0.55790(6) 0.0378(4) Uani 1 1 d . .
H74A H 0.291404 0.224157 0.538429 0.045 Uiso 1 1 calc R U
H74B H 0.342005 0.254877 0.565250 0.045 Uiso 1 1 calc R U
H74C H 0.266495 0.269890 0.543510 0.045 Uiso 1 1 calc R U
C75 C 0.42390(8) 0.40184(5) 0.62582(5) 0.0266(3) Uani 1 1 d . .
C76 C 0.44213(9) 0.41823(5) 0.66647(5) 0.0287(3) Uani 1 1 d . .
C77 C 0.50846(9) 0.43850(5) 0.67138(6) 0.0318(4) Uani 1 1 d . .
H77 H 0.521515 0.449115 0.698983 0.038 Uiso 1 1 calc R U
C78 C 0.55645(9) 0.44375(5) 0.63712(6) 0.0313(3) Uani 1 1 d . .
C79 C 0.53629(9) 0.42787(5) 0.59710(6) 0.0305(3) Uani 1 1 d . .
H79 H 0.567673 0.431844 0.573186 0.037 Uiso 1 1 calc R U
C80 C 0.47149(9) 0.40632(5) 0.59097(5) 0.0287(3) Uani 1 1 d . .
C81 C 0.39127(10) 0.41383(6) 0.70414(6) 0.0357(4) Uani 1 1 d . .
H81A H 0.410981 0.428862 0.728981 0.043 Uiso 1 1 calc R U
H81B H 0.387062 0.385446 0.711847 0.043 Uiso 1 1 calc R U
H81C H 0.342639 0.424330 0.696106 0.043 Uiso 1 1 calc R U
C82 C 0.62862(10) 0.46523(6) 0.64354(7) 0.0425(4) Uani 1 1 d . .
H82A H 0.644841 0.476021 0.615766 0.051 Uiso 1 1 calc R U
H82B H 0.665537 0.446413 0.654851 0.051 Uiso 1 1 calc R U
H82C H 0.622441 0.487241 0.664174 0.051 Uiso 1 1 calc R U
C83 C 0.45433(10) 0.38747(6) 0.54762(6) 0.0388(4) Uani 1 1 d . .
H83A H 0.496622 0.390561 0.528653 0.047 Uiso 1 1 calc R U
H83B H 0.411388 0.400694 0.534462 0.047 Uiso 1 1 calc R U
H83C H 0.443809 0.358912 0.551564 0.047 Uiso 1 1 calc R U
C91 C 1.04600(9) 0.31010(6) 0.82666(6) 0.0353(4) Uani 1 1 d . .
H91A H 1.068393 0.299351 0.800448 0.042 Uiso 1 1 calc R U
H91B H 1.044984 0.289231 0.848964 0.042 Uiso 1 1 calc R U
H91C H 1.074923 0.332948 0.837283 0.042 Uiso 1 1 calc R U
C92 C 0.96848(8) 0.32363(5) 0.81630(5) 0.0272(3) Uani 1 1 d . .
C93 C 0.95178(9) 0.36354(5) 0.82689(5) 0.0289(3) Uani 1 1 d . .
H93 H 0.991474 0.378316 0.839277 0.035 Uiso 1 1 calc R U
C94 C 0.88584(9) 0.38507(5) 0.82211(5) 0.0269(3) Uani 1 1 d . .
C95 C 0.88767(10) 0.42835(5) 0.83654(6) 0.0346(4) Uani 1 1 d . .
H95A H 0.848638 0.433010 0.857458 0.041 Uiso 1 1 calc R U
H95B H 0.880084 0.445852 0.811393 0.041 Uiso 1 1 calc R U
H95C H 0.935475 0.434235 0.850143 0.041 Uiso 1 1 calc R U
C96 C 0.94604(8) 0.25773(5) 0.79006(5) 0.0263(3) Uani 1 1 d . .
C97 C 0.97789(9) 0.24856(5) 0.75017(5) 0.0299(3) Uani 1 1 d . .
C98 C 1.00335(9) 0.20964(5) 0.74359(6) 0.0326(4) Uani 1 1 d . .
H98 H 1.025223 0.203205 0.716741 0.039 Uiso 1 1 calc R U
C99 C 0.99785(9) 0.18008(5) 0.77477(6) 0.0320(4) Uani 1 1 d . .
C100 C 0.96348(9) 0.18951(5) 0.81322(6) 0.0310(3) Uani 1 1 d . .
H100 H 0.958020 0.169307 0.834603 0.037 Uiso 1 1 calc R U
C101 C 0.93667(9) 0.22804(5) 0.82128(5) 0.0287(3) Uani 1 1 d . .
C102 C 0.98378(10) 0.27965(6) 0.71530(6) 0.0377(4) Uani 1 1 d . .
H10A H 0.934575 0.286160 0.704024 0.045 Uiso 1 1 calc R U
H10B H 1.013862 0.269221 0.691794 0.045 Uiso 1 1 calc R U
H10C H 1.006734 0.303868 0.727308 0.045 Uiso 1 1 calc R U
C103 C 1.02832(11) 0.13859(6) 0.76691(7) 0.0434(4) Uani 1 1 d . .
H10D H 1.076227 0.140757 0.753039 0.052 Uiso 1 1 calc R U
H10E H 0.994409 0.123613 0.748000 0.052 Uiso 1 1 calc R U
H10F H 1.034079 0.124504 0.794599 0.052 Uiso 1 1 calc R U
C104 C 0.89720(11) 0.23689(6) 0.86274(6) 0.0379(4) Uani 1 1 d . .
H10G H 0.845504 0.242918 0.856183 0.046 Uiso 1 1 calc R U
H10H H 0.920165 0.259996 0.877112 0.046 Uiso 1 1 calc R U
H10I H 0.900251 0.213508 0.881885 0.046 Uiso 1 1 calc R U
C105 C 0.76057(8) 0.39596(5) 0.80241(5) 0.0260(3) Uani 1 1 d . .
C106 C 0.71229(9) 0.39901(5) 0.83710(5) 0.0296(3) Uani 1 1 d . .
C107 C 0.65165(9) 0.42429(5) 0.83311(6) 0.0305(3) Uani 1 1 d . .
H107 H 0.619677 0.427033 0.856947 0.037 Uiso 1 1 calc R U
C108 C 0.63644(9) 0.44558(5) 0.79545(6) 0.0309(3) Uani 1 1 d . .
C109 C 0.68436(9) 0.44128(5) 0.76134(6) 0.0321(4) Uani 1 1 d . .
H109 H 0.674620 0.455514 0.735238 0.039 Uiso 1 1 calc R U
C110 C 0.74641(9) 0.41678(5) 0.76395(5) 0.0283(3) Uani 1 1 d . .
C111 C 0.72473(11) 0.37541(7) 0.87811(6) 0.0441(5) Uani 1 1 d . .
H11A H 0.679058 0.374453 0.894473 0.053 Uiso 1 1 calc R U
H11B H 0.763243 0.388331 0.895709 0.053 Uiso 1 1 calc R U
H11C H 0.739995 0.348093 0.870851 0.053 Uiso 1 1 calc R U
C112 C 0.56870(10) 0.47145(6) 0.79156(7) 0.0394(4) Uani 1 1 d . .
H11D H 0.526612 0.454867 0.782735 0.047 Uiso 1 1 calc R U
H11E H 0.576592 0.492340 0.769829 0.047 Uiso 1 1 calc R U
H11F H 0.558869 0.483940 0.819597 0.047 Uiso 1 1 calc R U
C113 C 0.79635(10) 0.41276(6) 0.72571(6) 0.0352(4) Uani 1 1 d . .
H11G H 0.783652 0.433206 0.704085 0.042 Uiso 1 1 calc R U
H11H H 0.790372 0.386075 0.712880 0.042 Uiso 1 1 calc R U
H11I H 0.847507 0.416376 0.735317 0.042 Uiso 1 1 calc R U
C121 C 0.59483(10) 0.27639(6) 1.02190(5) 0.0378(4) Uani 1 1 d . .
H12D H 0.647497 0.273169 1.016732 0.045 Uiso 1 1 calc R U
H12E H 0.576048 0.252403 1.036310 0.045 Uiso 1 1 calc R U
H12F H 0.587030 0.299847 1.040361 0.045 Uiso 1 1 calc R U
C122 C 0.55463(9) 0.28218(5) 0.97920(5) 0.0276(3) Uani 1 1 d . .
C123 C 0.50115(9) 0.31232(5) 0.97828(5) 0.0301(3) Uani 1 1 d . .
H123 H 0.496226 0.326733 1.004603 0.036 Uiso 1 1 calc R U
C124 C 0.45355(8) 0.32463(5) 0.94451(5) 0.0260(3) Uani 1 1 d . .
C125 C 0.39881(10) 0.35693(6) 0.95553(6) 0.0343(4) Uani 1 1 d . .
H12G H 0.348834 0.346923 0.950271 0.041 Uiso 1 1 calc R U
H12H H 0.407331 0.380508 0.937374 0.041 Uiso 1 1 calc R U
H12I H 0.404754 0.364309 0.986094 0.041 Uiso 1 1 calc R U
C126 C 0.62450(9) 0.22748(5) 0.95298(5) 0.0258(3) Uani 1 1 d . .
C127 C 0.60218(9) 0.19039(5) 0.96935(5) 0.0299(3) Uani 1 1 d . .
C128 C 0.65525(11) 0.16093(5) 0.97680(5) 0.0356(4) Uani 1 1 d . .
H128 H 0.640654 0.135897 0.988539 0.043 Uiso 1 1 calc R U
C129 C 0.72881(10) 0.16713(6) 0.96755(6) 0.0372(4) Uani 1 1 d . .
C130 C 0.74899(9) 0.20367(6) 0.95024(5) 0.0342(4) Uani 1 1 d . .
H130 H 0.798965 0.207980 0.943102 0.041 Uiso 1 1 calc R U
C131 C 0.69833(9) 0.23437(5) 0.94292(5) 0.0285(3) Uani 1 1 d . .
C132 C 0.52291(10) 0.18221(6) 0.97966(6) 0.0411(4) Uani 1 1 d . .
H13D H 0.511430 0.193958 1.007833 0.049 Uiso 1 1 calc R U
H13E H 0.514619 0.153209 0.980603 0.049 Uiso 1 1 calc R U
H13F H 0.491130 0.194158 0.957233 0.049 Uiso 1 1 calc R U
C133 C 0.78517(13) 0.13485(7) 0.97655(7) 0.0533(6) Uani 1 1 d . .
H13G H 0.805028 0.138024 1.006029 0.064 Uiso 1 1 calc R U
H13H H 0.825116 0.137101 0.955782 0.064 Uiso 1 1 calc R U
H13I H 0.761929 0.108466 0.973690 0.064 Uiso 1 1 calc R U
C134 C 0.72247(9) 0.27433(6) 0.92591(6) 0.0349(4) Uani 1 1 d . .
H13J H 0.775888 0.274251 0.922332 0.042 Uiso 1 1 calc R U
H13K H 0.709006 0.295397 0.946417 0.042 Uiso 1 1 calc R U
H13L H 0.698287 0.279418 0.897876 0.042 Uiso 1 1 calc R U
C135 C 0.39982(8) 0.32449(5) 0.87396(5) 0.0243(3) Uani 1 1 d . .
C136 C 0.41313(9) 0.35844(5) 0.84894(5) 0.0273(3) Uani 1 1 d . .
C137 C 0.35991(10) 0.37001(5) 0.81847(5) 0.0317(4) Uani 1 1 d . .
H137 H 0.368402 0.393190 0.801401 0.038 Uiso 1 1 calc R U
C138 C 0.29498(10) 0.34884(5) 0.81221(5) 0.0331(4) Uani 1 1 d . .
C139 C 0.28306(9) 0.31532(5) 0.83783(6) 0.0327(4) Uani 1 1 d . .
H139 H 0.238713 0.300608 0.834138 0.039 Uiso 1 1 calc R U
C140 C 0.33457(9) 0.30273(5) 0.86883(5) 0.0283(3) Uani 1 1 d . .
C141 C 0.48285(10) 0.38242(5) 0.85389(6) 0.0350(4) Uani 1 1 d . .
H14D H 0.520670 0.371068 0.835267 0.042 Uiso 1 1 calc R U
H14E H 0.499853 0.381513 0.884134 0.042 Uiso 1 1 calc R U
H14F H 0.473399 0.410291 0.845483 0.042 Uiso 1 1 calc R U
C142 C 0.23944(12) 0.36242(6) 0.77872(6) 0.0450(5) Uani 1 1 d . .
H14G H 0.260363 0.359808 0.749813 0.054 Uiso 1 1 calc R U
H14H H 0.226579 0.390497 0.783986 0.054 Uiso 1 1 calc R U
H14I H 0.195214 0.345785 0.780549 0.054 Uiso 1 1 calc R U
C143 C 0.32078(10) 0.26642(5) 0.89652(7) 0.0385(4) Uani 1 1 d . .
H14J H 0.357338 0.245749 0.890199 0.046 Uiso 1 1 calc R U
H14K H 0.271422 0.255980 0.890215 0.046 Uiso 1 1 calc R U
H14L H 0.324604 0.273896 0.927153 0.046 Uiso 1 1 calc R U
C151 C 0.59909(11) 0.28052(6) 0.40259(5) 0.0364(4) Uani 1 1 d . .
H15A H 0.545716 0.281964 0.406031 0.044 Uiso 1 1 calc R U
H15B H 0.612240 0.254383 0.390493 0.044 Uiso 1 1 calc R U
H15C H 0.614953 0.301810 0.382980 0.044 Uiso 1 1 calc R U
C152 C 0.63674(9) 0.28578(5) 0.44627(5) 0.0280(3) Uani 1 1 d . .
C153 C 0.69230(9) 0.31468(5) 0.44854(5) 0.0298(3) Uani 1 1 d . .
H153 H 0.700490 0.328763 0.422327 0.036 Uiso 1 1 calc R U
C154 C 0.73794(9) 0.32618(5) 0.48350(5) 0.0283(3) Uani 1 1 d . .
C155 C 0.79449(10) 0.35810(6) 0.47431(6) 0.0356(4) Uani 1 1 d . .
H15D H 0.843862 0.347203 0.479488 0.043 Uiso 1 1 calc R U
H15E H 0.786688 0.381097 0.493426 0.043 Uiso 1 1 calc R U
H15F H 0.789601 0.366688 0.444064 0.043 Uiso 1 1 calc R U
C156 C 0.55905(9) 0.23390(5) 0.47139(5) 0.0276(3) Uani 1 1 d . .
C157 C 0.57787(9) 0.19578(5) 0.45620(5) 0.0305(3) Uani 1 1 d . .
C158 C 0.52170(10) 0.16849(5) 0.44754(6) 0.0353(4) Uani 1 1 d . .
H158 H 0.533858 0.142802 0.436478 0.042 Uiso 1 1 calc R U
C159 C 0.44841(10) 0.17767(6) 0.45457(6) 0.0361(4) Uani 1 1 d . .
C160 C 0.43155(9) 0.21516(6) 0.47093(5) 0.0337(4) Uani 1 1 d . .
H160 H 0.381717 0.221479 0.476592 0.040 Uiso 1 1 calc R U
C161 C 0.48556(9) 0.24391(5) 0.47933(5) 0.0294(3) Uani 1 1 d . .
C162 C 0.65664(10) 0.18426(6) 0.44855(7) 0.0413(4) Uani 1 1 d . .
H16A H 0.672336 0.195226 0.420751 0.050 Uiso 1 1 calc R U
H16B H 0.660944 0.154993 0.448037 0.050 Uiso 1 1 calc R U
H16C H 0.687893 0.195078 0.471890 0.050 Uiso 1 1 calc R U
C163 C 0.38843(12) 0.14816(7) 0.44303(7) 0.0484(5) Uani 1 1 d . .
H16D H 0.369899 0.153669 0.413666 0.058 Uiso 1 1 calc R U
H16E H 0.348235 0.150769 0.463584 0.058 Uiso 1 1 calc R U
H16F H 0.408200 0.120856 0.444331 0.058 Uiso 1 1 calc R U
C164 C 0.46538(10) 0.28492(6) 0.49531(6) 0.0360(4) Uani 1 1 d . .
H16G H 0.487614 0.289292 0.524025 0.043 Uiso 1 1 calc R U
H16H H 0.411804 0.287036 0.497169 0.043 Uiso 1 1 calc R U
H16I H 0.483544 0.305189 0.475163 0.043 Uiso 1 1 calc R U
C165 C 0.78666(8) 0.32523(5) 0.55513(5) 0.0261(3) Uani 1 1 d . .
C166 C 0.85057(9) 0.30281(5) 0.56277(5) 0.0303(3) Uani 1 1 d . .
C167 C 0.90069(9) 0.31617(5) 0.59411(6) 0.0346(4) Uani 1 1 d . .
H167 H 0.944382 0.301234 0.599335 0.042 Uiso 1 1 calc R U
C168 C 0.88839(10) 0.35084(5) 0.61794(5) 0.0338(4) Uani 1 1 d . .
C169 C 0.82403(10) 0.37218(5) 0.60999(5) 0.0322(4) Uani 1 1 d . .
H169 H 0.815042 0.395861 0.626147 0.039 Uiso 1 1 calc R U
C170 C 0.77220(9) 0.35989(5) 0.57899(5) 0.0282(3) Uani 1 1 d . .
C171 C 0.86414(11) 0.26495(6) 0.53773(7) 0.0416(4) Uani 1 1 d . .
H17A H 0.828057 0.244611 0.545892 0.050 Uiso 1 1 calc R U
H17B H 0.913791 0.255088 0.544327 0.050 Uiso 1 1 calc R U
H17C H 0.859411 0.270470 0.506648 0.050 Uiso 1 1 calc R U
C172 C 0.94339(12) 0.36533(7) 0.65142(7) 0.0469(5) Uani 1 1 d . .
H17D H 0.921797 0.363674 0.680228 0.056 Uiso 1 1 calc R U
H17E H 0.956604 0.393200 0.645243 0.056 Uiso 1 1 calc R U
H17F H 0.987530 0.348543 0.650540 0.056 Uiso 1 1 calc R U
C173 C 0.70234(9) 0.38343(5) 0.57252(6) 0.0349(4) Uani 1 1 d . .
H17G H 0.663950 0.372279 0.590871 0.042 Uiso 1 1 calc R U
H17H H 0.686555 0.381841 0.542085 0.042 Uiso 1 1 calc R U
H17I H 0.711031 0.411507 0.580384 0.042 Uiso 1 1 calc R U
C181 C 0.60021(8) 0.12634(4) 0.69023(5) 0.0224(3) Uani 1 1 d . .
C182 C 0.67569(8) 0.14002(4) 0.68808(5) 0.0229(3) Uani 1 1 d . .
C183 C 0.68447(8) 0.16169(5) 0.64814(5) 0.0233(3) Uani 1 1 d . .
C184 C 0.61395(8) 0.16226(4) 0.62567(5) 0.0230(3) Uani 1 1 d . .
C185 C 0.56121(8) 0.14152(4) 0.65254(5) 0.0225(3) Uani 1 1 d . .
C186 C 0.56406(8) 0.12661(4) 0.73141(5) 0.0223(3) Uani 1 1 d . .
C187 C 0.60423(8) 0.14076(4) 0.76914(5) 0.0226(3) Uani 1 1 d . .
C188 C 0.67931(8) 0.15226(4) 0.76705(5) 0.0227(3) Uani 1 1 d . .
C189 C 0.71567(8) 0.15182(4) 0.72593(5) 0.0229(3) Uani 1 1 d . .
C190 C 0.76319(8) 0.18620(5) 0.72416(5) 0.0232(3) Uani 1 1 d . .
C191 C 0.77174(8) 0.20769(5) 0.68483(5) 0.0233(3) Uani 1 1 d . .
C192 C 0.73300(8) 0.19505(5) 0.64608(5) 0.0233(3) Uani 1 1 d . .
C193 C 0.71028(8) 0.23030(5) 0.62303(5) 0.0237(3) Uani 1 1 d . .
C194 C 0.64074(8) 0.23101(5) 0.60046(5) 0.0237(3) Uani 1 1 d . .
C195 C 0.59158(8) 0.19696(5) 0.60205(5) 0.0237(3) Uani 1 1 d . .
C196 C 0.51742(8) 0.21112(5) 0.60532(5) 0.0232(3) Uani 1 1 d . .
C197 C 0.46528(8) 0.19025(5) 0.63118(5) 0.0228(3) Uani 1 1 d . .
C198 C 0.48728(8) 0.15504(4) 0.65474(5) 0.0227(3) Uani 1 1 d . .
C199 C 0.45094(8) 0.15542(4) 0.69584(5) 0.0227(3) Uani 1 1 d . .
C200 C 0.48960(8) 0.14224(4) 0.73368(5) 0.0224(3) Uani 1 1 d . .
C201 C 0.55353(8) 0.16263(5) 0.79608(5) 0.0228(3) Uani 1 1 d . .
C202 C 0.57901(8) 0.19647(5) 0.82007(5) 0.0231(3) Uani 1 1 d . .
C203 C 0.65425(8) 0.20872(5) 0.81695(5) 0.0235(3) Uani 1 1 d . .
C204 C 0.70445(8) 0.18659(5) 0.79095(5) 0.0230(3) Uani 1 1 d . .
C205 C 0.75664(8) 0.20740(5) 0.76467(5) 0.0235(3) Uani 1 1 d . .
C206 C 0.75738(8) 0.24984(5) 0.76447(5) 0.0236(3) Uani 1 1 d . .
C207 C 0.76665(8) 0.27188(5) 0.72459(5) 0.0233(3) Uani 1 1 d . .
C208 C 0.77440(8) 0.25082(5) 0.68482(5) 0.0236(3) Uani 1 1 d . .
C209 C 0.73551(8) 0.26495(5) 0.64699(5) 0.0240(3) Uani 1 1 d . .
C210 C 0.69095(8) 0.29977(4) 0.64905(5) 0.0235(3) Uani 1 1 d . .
C211 C 0.62042(8) 0.30102(4) 0.62692(5) 0.0234(3) Uani 1 1 d . .
C212 C 0.59501(8) 0.26721(5) 0.60229(5) 0.0235(3) Uani 1 1 d . .
C213 C 0.51946(8) 0.25406(5) 0.60527(5) 0.0236(3) Uani 1 1 d . .
C214 C 0.47023(8) 0.27619(5) 0.63140(5) 0.0239(3) Uani 1 1 d . .
C215 C 0.41834(8) 0.25474(5) 0.65824(5) 0.0231(3) Uani 1 1 d . .
C216 C 0.41534(8) 0.21232(5) 0.65767(5) 0.0229(3) Uani 1 1 d . .
C217 C 0.40671(8) 0.19103(5) 0.69801(5) 0.0227(3) Uani 1 1 d . .
C218 C 0.40008(8) 0.21246(5) 0.73745(5) 0.0227(3) Uani 1 1 d . .
C219 C 0.43772(8) 0.19866(5) 0.77609(5) 0.0228(3) Uani 1 1 d . .
C220 C 0.48311(8) 0.16399(4) 0.77371(5) 0.0226(3) Uani 1 1 d . .
C221 C 0.46355(8) 0.23303(5) 0.79956(5) 0.0232(3) Uani 1 1 d . .
C222 C 0.53295(8) 0.23175(5) 0.82222(5) 0.0234(3) Uani 1 1 d . .
C223 C 0.58195(8) 0.26676(5) 0.82070(5) 0.0233(3) Uani 1 1 d . .
C224 C 0.65615(8) 0.25158(5) 0.81738(5) 0.0230(3) Uani 1 1 d . .
C225 C 0.70752(8) 0.27246(5) 0.79149(5) 0.0234(3) Uani 1 1 d . .
C226 C 0.68442(8) 0.30783(4) 0.76751(5) 0.0232(3) Uani 1 1 d . .
C227 C 0.72139(8) 0.30757(4) 0.72650(5) 0.0231(3) Uani 1 1 d . .
C228 C 0.68436(8) 0.32192(4) 0.68865(5) 0.0230(3) Uani 1 1 d . .
C229 C 0.60957(8) 0.33605(4) 0.69154(5) 0.0231(3) Uani 1 1 d . .
C230 C 0.57065(8) 0.32349(4) 0.65276(5) 0.0231(3) Uani 1 1 d . .
C231 C 0.49648(8) 0.31073(5) 0.65561(5) 0.0234(3) Uani 1 1 d . .
C232 C 0.45969(8) 0.31112(4) 0.69677(5) 0.0231(3) Uani 1 1 d . .
C233 C 0.41094(8) 0.27658(5) 0.69826(5) 0.0230(3) Uani 1 1 d . .
C234 C 0.40139(8) 0.25557(5) 0.73788(5) 0.0234(3) Uani 1 1 d . .
C235 C 0.44160(8) 0.26845(5) 0.77581(5) 0.0231(3) Uani 1 1 d . .
C236 C 0.48913(8) 0.30199(4) 0.77401(5) 0.0227(3) Uani 1 1 d . .
C237 C 0.55968(8) 0.30126(4) 0.79618(5) 0.0229(3) Uani 1 1 d . .
C238 C 0.61138(8) 0.32256(4) 0.77044(5) 0.0230(3) Uani 1 1 d . .
C239 C 0.57362(8) 0.33638(4) 0.73184(5) 0.0231(3) Uani 1 1 d . .
C240 C 0.49780(8) 0.32411(4) 0.73462(5) 0.0227(3) Uani 1 1 d . .
C241 C 0.2950(4) 0.52864(10) 0.51493(14) 0.1191(18) Uani 1 1 d . .
H241 H 0.279816 0.547555 0.535975 0.143 Uiso 1 1 calc R U
C242 C 0.3663(3) 0.51319(16) 0.51537(14) 0.1201(18) Uani 1 1 d . .
H242 H 0.400936 0.522457 0.536424 0.144 Uiso 1 1 calc R U
C243 C 0.3865(2) 0.48566(12) 0.48670(15) 0.1005(12) Uani 1 1 d . .
H243 H 0.435079 0.475176 0.487750 0.121 Uiso 1 1 calc R U
C244 C 0.33927(16) 0.47281(9) 0.45671(11) 0.0728(8) Uani 1 1 d . .
H244 H 0.354465 0.452900 0.436769 0.087 Uiso 1 1 calc R U
C245 C 0.27049(15) 0.48720(8) 0.45377(10) 0.0708(7) Uani 1 1 d . .
H245 H 0.238337 0.477664 0.431541 0.085 Uiso 1 1 calc R U
C246 C 0.2462(2) 0.51512(9) 0.48204(15) 0.0936(11) Uani 1 1 d . .
H246 H 0.197567 0.525340 0.479788 0.112 Uiso 1 1 calc R U
C251 C 0.06372(12) 0.40708(7) 0.73469(7) 0.0509(5) Uani 1 1 d . .
H251 H 0.023289 0.389372 0.737852 0.061 Uiso 1 1 calc R U
C252 C 0.07718(12) 0.43669(7) 0.76509(7) 0.0504(5) Uani 1 1 d . .
H252 H 0.045766 0.439437 0.789183 0.061 Uiso 1 1 calc R U
C253 C 0.13614(12) 0.46225(6) 0.76051(7) 0.0494(5) Uani 1 1 d . .
H253 H 0.145539 0.482423 0.781585 0.059 Uiso 1 1 calc R U
C254 C 0.18140(12) 0.45854(6) 0.72537(7) 0.0462(5) Uani 1 1 d . .
H254 H 0.221882 0.476212 0.722152 0.055 Uiso 1 1 calc R U
C255 C 0.16790(11) 0.42922(7) 0.69498(7) 0.0461(5) Uani 1 1 d . .
H255 H 0.198951 0.426747 0.670688 0.055 Uiso 1 1 calc R U
C256 C 0.10951(12) 0.40346(7) 0.69968(7) 0.0492(5) Uani 1 1 d . .
H256 H 0.100671 0.383094 0.678746 0.059 Uiso 1 1 calc R U
C261 C 0.05133(13) 0.57004(7) 0.50739(8) 0.0544(6) Uani 1 1 d . .
H261 H 0.098456 0.575918 0.519441 0.065 Uiso 1 1 calc R U
C262 C 0.03411(19) 0.58154(7) 0.46552(9) 0.0713(8) Uani 1 1 d . .
H262 H 0.068810 0.595652 0.448644 0.086 Uiso 1 1 calc R U
C263 C -0.0357(2) 0.57199(9) 0.44827(8) 0.0817(10) Uani 1 1 d . .
H263 H -0.048543 0.579259 0.419394 0.098 Uiso 1 1 calc R U
C264 C -0.08481(15) 0.55220(9) 0.47342(10) 0.0703(7) Uani 1 1 d . .
H264 H -0.132163 0.545810 0.462017 0.084 Uiso 1 1 calc R U
C265 C -0.06670(13) 0.54166(8) 0.51424(8) 0.0608(6) Uani 1 1 d . .
H265 H -0.101562 0.527969 0.531386 0.073 Uiso 1 1 calc R U
C266 C 0.00086(13) 0.55033(7) 0.53135(7) 0.0510(5) Uani 1 1 d . .
H266 H 0.012765 0.542545 0.560204 0.061 Uiso 1 1 calc R U
C271 C 0.20821(13) 0.46224(7) 0.95501(7) 0.0524(5) Uani 1 1 d . .
H271 H 0.218707 0.477360 0.980425 0.063 Uiso 1 1 calc R U
C272 C 0.25877(12) 0.43459(7) 0.94018(7) 0.0497(5) Uani 1 1 d . .
H272 H 0.304143 0.430974 0.955308 0.060 Uiso 1 1 calc R U
C273 C 0.24343(12) 0.41233(7) 0.90357(7) 0.0482(5) Uani 1 1 d . .
H273 H 0.277913 0.393232 0.893523 0.058 Uiso 1 1 calc R U
C274 C 0.17777(13) 0.41797(7) 0.88165(8) 0.0535(5) Uani 1 1 d . .
H274 H 0.166953 0.402690 0.856385 0.064 Uiso 1 1 calc R U
C275 C 0.12764(13) 0.44568(8) 0.89619(8) 0.0579(6) Uani 1 1 d . .
H275 H 0.082560 0.449538 0.880827 0.070 Uiso 1 1 calc R U
C276 C 0.14274(13) 0.46775(7) 0.93285(7) 0.0534(5) Uani 1 1 d . .
H276 H 0.108076 0.486768 0.942878 0.064 Uiso 1 1 calc R U
C281 C 0.33385(17) 0.48971(8) 0.80674(11) 0.0761(8) Uani 1 1 d . .
H281 H 0.301102 0.468732 0.798677 0.091 Uiso 1 1 calc R U
C282 C 0.3456(2) 0.49844(11) 0.84918(12) 0.0984(11) Uani 1 1 d . .
H282 H 0.320350 0.483826 0.870757 0.118 Uiso 1 1 calc R U
C283 C 0.3937(2) 0.52826(12) 0.86113(14) 0.1075(13) Uani 1 1 d . .
H283 H 0.402109 0.534209 0.890869 0.129 Uiso 1 1 calc R U
C284 C 0.42957(17) 0.54941(8) 0.82975(17) 0.0956(13) Uani 1 1 d . .
H284 H 0.463340 0.570019 0.837447 0.115 Uiso 1 1 calc R U
C285 C 0.41596(17) 0.54038(9) 0.78750(14) 0.0864(11) Uani 1 1 d . .
H285 H 0.440176 0.555144 0.765630 0.104 Uiso 1 1 calc R U
C286 C 0.36882(17) 0.51092(8) 0.77585(11) 0.0750(8) Uani 1 1 d . .
H286 H 0.360209 0.505073 0.746104 0.090 Uiso 1 1 calc R U
C291 C 0.36929(16) 0.59802(8) 0.62914(10) 0.0712(7) Uani 1 1 d . .
H291 H 0.331795 0.617289 0.633772 0.085 Uiso 1 1 calc R U
C292 C 0.42081(17) 0.60467(8) 0.59831(9) 0.0703(7) Uani 1 1 d . .
H292 H 0.419407 0.628693 0.581802 0.084 Uiso 1 1 calc R U
C293 C 0.47480(17) 0.57667(9) 0.59105(10) 0.0750(8) Uani 1 1 d . .
H293 H 0.510817 0.581430 0.569719 0.090 Uiso 1 1 calc R U
C294 C 0.47647(17) 0.54190(9) 0.61470(11) 0.0792(9) Uani 1 1 d . .
H294 H 0.513419 0.522419 0.609616 0.095 Uiso 1 1 calc R U
C295 C 0.42485(16) 0.53528(8) 0.64564(11) 0.0743(8) Uani 1 1 d . .
H295 H 0.425800 0.511055 0.661795 0.089 Uiso 1 1 calc R U
C296 C 0.37144(15) 0.56358(8) 0.65350(10) 0.0683(7) Uani 1 1 d . .
H296 H 0.336473 0.559291 0.675545 0.082 Uiso 1 1 calc R U
C301 C 0.44116(17) 0.60302(10) 0.95342(11) 0.0795(8) Uani 1 1 d . .
H301 H 0.436145 0.619254 0.928280 0.095 Uiso 1 1 calc R U
C302 C 0.49984(16) 0.57901(9) 0.95810(10) 0.0702(7) Uani 1 1 d . .
H302 H 0.536182 0.578606 0.936352 0.084 Uiso 1 1 calc R U
C303 C 0.50792(17) 0.55522(10) 0.99365(11) 0.0785(8) Uani 1 1 d . .
H303 H 0.549399 0.538036 0.996126 0.094 Uiso 1 1 calc R U
C304 C 0.4570(2) 0.55568(11) 1.02599(12) 0.0957(11) Uani 1 1 d . .
H304 H 0.463533 0.539286 1.050899 0.115 Uiso 1 1 calc R U
C305 C 0.3968(2) 0.57990(12) 1.02199(17) 0.1172(17) Uani 1 1 d . .
H305 H 0.361013 0.580389 1.044027 0.141 Uiso 1 1 calc R U
C306 C 0.38817(17) 0.60438(11) 0.98465(18) 0.1088(15) Uani 1 1 d . .
H306 H 0.346577 0.621369 0.981307 0.131 Uiso 1 1 calc R U

loop_
_atom_site_aniso_label
_atom_site_aniso_U_11
_atom_site_aniso_U_22
_atom_site_aniso_U_33
_atom_site_aniso_U_23
_atom_site_aniso_U_13
_atom_site_aniso_U_12
Mg1 0.0266(3) 0.0244(3) 0.0310(3) -0.0063(2) 0.0059(2) 0.0010(2)
Mg2 0.0274(3) 0.0246(3) 0.0294(3) 0.0066(2) 0.0043(2) -0.0015(2)
Mg3 0.0214(2) 0.0247(3) 0.0346(3) 0.0027(2) -0.0041(2) 0.0013(2)
Mg4 0.0197(2) 0.0243(3) 0.0346(3) -0.0033(2) -0.0025(2) -0.0011(2)
Mg5 0.0254(3) 0.0318(3) 0.0189(2) -0.0014(2) 0.00168(19) 0.0070(2)
Mg6 0.0274(3) 0.0345(3) 0.0200(2) 0.0032(2) 0.0030(2) -0.0070(2)
N1 0.0304(7) 0.0244(7) 0.0296(7) -0.0031(5) 0.0046(5) 0.0003(5)
N2 0.0288(7) 0.0265(7) 0.0366(7) -0.0042(6) 0.0077(6) 0.0014(5)
N3 0.0297(7) 0.0273(7) 0.0313(7) 0.0042(6) 0.0042(5) -0.0022(6)
N4 0.0304(7) 0.0245(7) 0.0287(7) 0.0042(5) 0.0025(5) -0.0014(5)
N5 0.0222(6) 0.0267(7) 0.0312(7) 0.0008(5) -0.0014(5) 0.0004(5)
N6 0.0234(6) 0.0257(7) 0.0324(7) 0.0013(5) -0.0027(5) 0.0002(5)
N7 0.0222(6) 0.0257(7) 0.0325(7) -0.0019(5) -0.0006(5) -0.0003(5)
N8 0.0222(6) 0.0252(7) 0.0321(7) -0.0015(5) -0.0011(5) -0.0001(5)
N9 0.0247(6) 0.0297(7) 0.0226(6) -0.0002(5) 0.0007(5) 0.0046(5)
N10 0.0231(6) 0.0282(7) 0.0231(6) -0.0002(5) 0.0020(5) 0.0038(5)
N11 0.0272(7) 0.0313(7) 0.0218(6) 0.0019(5) 0.0021(5) -0.0032(5)
N12 0.0249(6) 0.0306(7) 0.0242(6) 0.0025(5) 0.0040(5) -0.0031(5)
C1 0.0453(10) 0.0290(9) 0.0416(10) -0.0074(8) 0.0026(8) -0.0018(8)
C2 0.0383(9) 0.0237(8) 0.0305(8) -0.0014(6) 0.0060(7) -0.0005(7)
C3 0.0391(9) 0.0245(8) 0.0466(10) -0.0072(7) 0.0106(8) 0.0023(7)
C4 0.0352(9) 0.0295(9) 0.0432(10) -0.0053(7) 0.0111(7) 0.0051(7)
C5 0.0388(11) 0.0407(11) 0.0863(17) -0.0191(11) 0.0216(11) 0.0032(9)
C6 0.0318(8) 0.0245(8) 0.0371(9) -0.0058(7) -0.0007(7) 0.0004(6)
C7 0.0478(11) 0.0350(10) 0.0423(10) 0.0004(8) -0.0048(8) 0.0026(8)
C8 0.0549(13) 0.0500(13) 0.0588(13) 0.0013(10) -0.0188(11) 0.0126(10)
C9 0.0394(11) 0.0538(13) 0.0757(16) -0.0139(12) -0.0103(11) 0.0118(10)
C10 0.0333(9) 0.0452(11) 0.0600(13) -0.0156(10) 0.0066(9) -0.0011(8)
C11 0.0324(9) 0.0289(8) 0.0404(9) -0.0092(7) 0.0032(7) -0.0029(7)
C12 0.0713(15) 0.0566(13) 0.0396(11) 0.0134(10) -0.0028(10) 0.0005(11)
C13 0.0465(14) 0.097(2) 0.119(3) -0.020(2) -0.0187(15) 0.0242(15)
C14 0.0426(10) 0.0409(10) 0.0391(10) -0.0021(8) 0.0103(8) -0.0094(8)
C15 0.0262(8) 0.0277(8) 0.0347(9) -0.0034(7) 0.0084(6) 0.0037(6)
C16 0.0280(8) 0.0340(9) 0.0292(8) -0.0030(7) 0.0072(6) 0.0030(7)
C17 0.0348(9) 0.0327(9) 0.0287(8) 0.0003(7) 0.0082(7) 0.0011(7)
C18 0.0301(8) 0.0376(9) 0.0354(9) -0.0038(7) 0.0069(7) -0.0013(7)
C19 0.0289(8) 0.0423(10) 0.0350(9) 0.0001(8) -0.0007(7) 0.0034(7)
C20 0.0279(8) 0.0338(9) 0.0359(9) 0.0026(7) 0.0054(7) 0.0074(7)
C21 0.0375(10) 0.0551(12) 0.0297(9) -0.0011(8) 0.0042(7) -0.0030(8)
C22 0.0497(12) 0.0550(13) 0.0438(11) -0.0008(9) 0.0010(9) -0.0175(10)
C23 0.0383(10) 0.0444(11) 0.0473(11) 0.0133(9) 0.0024(8) 0.0073(8)
C31 0.0368(10) 0.0400(10) 0.0513(11) 0.0124(9) 0.0097(8) -0.0076(8)
C32 0.0352(9) 0.0297(8) 0.0332(9) 0.0040(7) 0.0049(7) -0.0081(7)
C33 0.0388(9) 0.0274(8) 0.0382(9) 0.0086(7) 0.0050(7) -0.0058(7)
C34 0.0382(9) 0.0255(8) 0.0305(8) 0.0047(7) 0.0009(7) -0.0022(7)
C35 0.0442(10) 0.0329(9) 0.0465(11) 0.0142(8) 0.0037(8) 0.0007(8)
C36 0.0255(8) 0.0295(8) 0.0307(8) 0.0037(6) 0.0082(6) -0.0042(6)
C37 0.0287(8) 0.0303(8) 0.0327(8) -0.0003(7) 0.0048(6) -0.0053(7)
C38 0.0290(8) 0.0353(9) 0.0343(9) 0.0016(7) 0.0014(7) -0.0027(7)
C39 0.0306(8) 0.0348(9) 0.0341(9) 0.0024(7) 0.0102(7) -0.0004(7)
C40 0.0335(9) 0.0354(9) 0.0291(8) -0.0032(7) 0.0115(7) -0.0034(7)
C41 0.0304(8) 0.0354(9) 0.0275(8) 0.0020(7) 0.0083(6) -0.0065(7)
C42 0.0418(10) 0.0351(10) 0.0441(10) -0.0066(8) -0.0036(8) -0.0012(8)
C43 0.0437(11) 0.0450(11) 0.0436(11) -0.0022(9) 0.0067(8) 0.0102(9)
C44 0.0363(9) 0.0503(11) 0.0300(9) -0.0012(8) 0.0055(7) -0.0017(8)
C45 0.0299(8) 0.0230(8) 0.0302(8) 0.0066(6) -0.0001(6) 0.0009(6)
C46 0.0384(9) 0.0307(9) 0.0279(8) 0.0048(7) -0.0032(7) -0.0008(7)
C47 0.0390(10) 0.0361(10) 0.0380(9) 0.0044(8) -0.0082(8) -0.0064(8)
C48 0.0322(9) 0.0393(10) 0.0432(10) 0.0125(8) -0.0005(7) -0.0021(7)
C49 0.0340(9) 0.0322(9) 0.0358(9) 0.0075(7) 0.0058(7) 0.0049(7)
C50 0.0357(9) 0.0241(8) 0.0301(8) 0.0053(6) 0.0008(7) 0.0033(7)
C51 0.0503(11) 0.0468(11) 0.0338(9) -0.0082(8) -0.0010(8) 0.0006(9)
C52 0.0363(11) 0.0692(16) 0.0687(15) 0.0064(12) 0.0002(10) -0.0118(10)
C53 0.0418(10) 0.0354(9) 0.0384(10) -0.0047(8) -0.0006(8) 0.0050(8)
C61 0.0248(8) 0.0360(9) 0.0395(9) 0.0003(7) -0.0052(7) 0.0013(7)
C62 0.0225(7) 0.0331(8) 0.0266(8) -0.0010(6) -0.0018(6) 0.0027(6)
C63 0.0242(7) 0.0300(8) 0.0327(8) 0.0024(7) -0.0035(6) 0.0058(6)
C64 0.0274(8) 0.0276(8) 0.0285(8) 0.0005(6) -0.0007(6) 0.0053(6)
C65 0.0329(9) 0.0291(9) 0.0490(10) 0.0062(8) -0.0047(8) 0.0035(7)
C66 0.0191(7) 0.0271(8) 0.0308(8) 0.0006(6) -0.0034(6) -0.0007(6)
C67 0.0235(7) 0.0335(9) 0.0329(8) -0.0013(7) 0.0015(6) -0.0007(6)
C68 0.0331(9) 0.0382(10) 0.0347(9) 0.0035(7) 0.0016(7) -0.0055(7)
C69 0.0396(9) 0.0327(9) 0.0371(9) 0.0019(7) -0.0055(7) -0.0066(7)
C70 0.0392(9) 0.0312(9) 0.0326(9) -0.0050(7) -0.0057(7) -0.0005(7)
C71 0.0253(8) 0.0339(9) 0.0276(8) -0.0009(7) -0.0025(6) 0.0000(6)
C72 0.0388(10) 0.0404(10) 0.0364(9) -0.0033(8) 0.0078(7) 0.0009(8)
C73 0.0800(16) 0.0373(11) 0.0501(12) 0.0038(9) -0.0036(11) -0.0160(11)
C74 0.0389(9) 0.0439(10) 0.0305(9) -0.0033(8) 0.0032(7) -0.0028(8)
C75 0.0238(7) 0.0221(7) 0.0339(8) 0.0016(6) -0.0035(6) 0.0016(6)
C76 0.0302(8) 0.0245(8) 0.0313(8) 0.0002(6) -0.0008(6) 0.0040(6)
C77 0.0337(9) 0.0289(8) 0.0324(8) -0.0029(7) -0.0051(7) 0.0000(7)
C78 0.0287(8) 0.0270(8) 0.0379(9) 0.0031(7) -0.0051(7) 0.0001(6)
C79 0.0272(8) 0.0295(8) 0.0349(9) 0.0049(7) 0.0010(6) 0.0026(6)
C80 0.0283(8) 0.0260(8) 0.0316(8) 0.0011(6) -0.0027(6) 0.0025(6)
C81 0.0356(9) 0.0366(9) 0.0350(9) -0.0019(7) 0.0030(7) 0.0016(7)
C82 0.0361(10) 0.0461(11) 0.0452(11) 0.0003(9) -0.0041(8) -0.0097(8)
C83 0.0372(9) 0.0442(10) 0.0351(9) -0.0050(8) 0.0013(7) -0.0030(8)
C91 0.0241(8) 0.0358(9) 0.0457(10) -0.0026(8) -0.0057(7) -0.0001(7)
C92 0.0218(7) 0.0313(8) 0.0285(8) 0.0011(6) -0.0012(6) -0.0018(6)
C93 0.0240(7) 0.0293(8) 0.0333(8) -0.0023(7) -0.0033(6) -0.0041(6)
C94 0.0267(8) 0.0262(8) 0.0279(8) -0.0003(6) -0.0001(6) -0.0040(6)
C95 0.0318(9) 0.0285(9) 0.0432(10) -0.0051(7) -0.0058(7) -0.0013(7)
C96 0.0192(7) 0.0273(8) 0.0322(8) -0.0028(6) -0.0021(6) 0.0012(6)
C97 0.0230(7) 0.0351(9) 0.0315(8) -0.0005(7) 0.0006(6) 0.0004(6)
C98 0.0247(8) 0.0392(9) 0.0339(9) -0.0064(7) 0.0036(6) 0.0032(7)
C99 0.0235(8) 0.0296(9) 0.0427(9) -0.0050(7) -0.0010(7) 0.0007(6)
C100 0.0273(8) 0.0295(8) 0.0362(9) 0.0022(7) -0.0021(7) -0.0006(6)
C101 0.0230(7) 0.0321(8) 0.0309(8) -0.0009(7) -0.0013(6) 0.0009(6)
C102 0.0352(9) 0.0423(10) 0.0356(9) 0.0045(8) 0.0046(7) 0.0017(8)
C103 0.0366(10) 0.0335(10) 0.0602(12) -0.0064(9) 0.0037(9) 0.0056(8)
C104 0.0408(10) 0.0409(10) 0.0323(9) 0.0015(8) 0.0064(7) 0.0036(8)
C105 0.0228(7) 0.0216(7) 0.0334(8) -0.0032(6) -0.0024(6) -0.0008(6)
C106 0.0276(8) 0.0288(8) 0.0322(8) -0.0001(7) -0.0005(6) -0.0008(6)
C107 0.0264(8) 0.0301(8) 0.0349(9) -0.0040(7) 0.0018(6) -0.0002(6)
C108 0.0258(8) 0.0264(8) 0.0403(9) -0.0026(7) -0.0039(7) -0.0007(6)
C109 0.0331(8) 0.0283(8) 0.0348(9) 0.0028(7) -0.0052(7) -0.0010(7)
C110 0.0281(8) 0.0248(8) 0.0320(8) -0.0019(6) 0.0001(6) -0.0047(6)
C111 0.0411(10) 0.0525(12) 0.0391(10) 0.0118(9) 0.0072(8) 0.0123(9)
C112 0.0319(9) 0.0358(10) 0.0503(11) 0.0009(8) -0.0036(8) 0.0055(7)
C113 0.0370(9) 0.0341(9) 0.0345(9) 0.0009(7) 0.0043(7) -0.0027(7)
C121 0.0408(10) 0.0470(11) 0.0253(8) -0.0063(7) -0.0043(7) 0.0132(8)
C122 0.0275(8) 0.0327(8) 0.0224(7) -0.0016(6) 0.0005(6) 0.0027(6)
C123 0.0329(8) 0.0341(9) 0.0234(7) -0.0053(6) 0.0013(6) 0.0051(7)
C124 0.0251(7) 0.0273(8) 0.0258(7) -0.0018(6) 0.0043(6) 0.0023(6)
C125 0.0366(9) 0.0380(9) 0.0283(8) -0.0048(7) 0.0021(7) 0.0121(7)
C126 0.0270(8) 0.0311(8) 0.0193(7) -0.0014(6) -0.0010(6) 0.0056(6)
C127 0.0349(9) 0.0320(9) 0.0228(7) -0.0005(6) -0.0002(6) 0.0019(7)
C128 0.0488(10) 0.0309(9) 0.0270(8) -0.0007(7) -0.0038(7) 0.0058(8)
C129 0.0424(10) 0.0405(10) 0.0284(8) -0.0067(7) -0.0073(7) 0.0156(8)
C130 0.0283(8) 0.0472(10) 0.0270(8) -0.0060(7) -0.0027(6) 0.0092(7)
C131 0.0275(8) 0.0372(9) 0.0207(7) -0.0024(6) -0.0022(6) 0.0040(7)
C132 0.0393(10) 0.0418(10) 0.0423(10) 0.0068(8) 0.0026(8) -0.0051(8)
C133 0.0577(13) 0.0526(13) 0.0492(12) -0.0037(10) -0.0107(10) 0.0279(11)
C134 0.0282(8) 0.0447(10) 0.0319(9) 0.0017(7) -0.0001(7) -0.0032(7)
C135 0.0227(7) 0.0273(8) 0.0227(7) -0.0021(6) 0.0022(6) 0.0053(6)
C136 0.0278(8) 0.0275(8) 0.0266(8) -0.0014(6) 0.0047(6) 0.0039(6)
C137 0.0378(9) 0.0317(9) 0.0257(8) 0.0021(7) 0.0035(7) 0.0080(7)
C138 0.0344(9) 0.0369(9) 0.0277(8) -0.0067(7) -0.0034(7) 0.0111(7)
C139 0.0266(8) 0.0332(9) 0.0381(9) -0.0083(7) -0.0028(7) 0.0034(7)
C140 0.0267(8) 0.0266(8) 0.0317(8) -0.0024(6) 0.0040(6) 0.0038(6)
C141 0.0331(9) 0.0321(9) 0.0398(9) 0.0029(7) 0.0061(7) -0.0025(7)
C142 0.0479(11) 0.0482(11) 0.0386(10) -0.0051(9) -0.0135(8) 0.0139(9)
C143 0.0308(9) 0.0319(9) 0.0527(11) 0.0057(8) 0.0015(8) -0.0020(7)
C151 0.0435(10) 0.0412(10) 0.0244(8) 0.0035(7) -0.0003(7) -0.0063(8)
C152 0.0300(8) 0.0322(8) 0.0218(7) 0.0014(6) 0.0034(6) 0.0019(7)
C153 0.0325(8) 0.0335(9) 0.0234(7) 0.0057(6) 0.0046(6) -0.0023(7)
C154 0.0265(8) 0.0308(8) 0.0278(8) 0.0037(6) 0.0071(6) -0.0004(6)
C155 0.0353(9) 0.0404(10) 0.0313(9) 0.0063(7) 0.0058(7) -0.0110(8)
C156 0.0291(8) 0.0330(8) 0.0208(7) 0.0024(6) -0.0005(6) -0.0043(6)
C157 0.0332(8) 0.0328(9) 0.0256(8) 0.0033(7) 0.0012(6) -0.0011(7)
C158 0.0428(10) 0.0312(9) 0.0318(9) 0.0021(7) -0.0013(7) -0.0037(7)
C159 0.0382(9) 0.0405(10) 0.0295(8) 0.0066(7) -0.0043(7) -0.0105(8)
C160 0.0272(8) 0.0465(10) 0.0273(8) 0.0035(7) -0.0021(6) -0.0046(7)
C161 0.0297(8) 0.0368(9) 0.0216(7) 0.0021(6) -0.0014(6) -0.0003(7)
C162 0.0362(10) 0.0399(10) 0.0479(11) -0.0028(8) 0.0034(8) 0.0035(8)
C163 0.0451(11) 0.0496(12) 0.0504(12) 0.0039(9) -0.0071(9) -0.0170(9)
C164 0.0327(9) 0.0427(10) 0.0327(9) -0.0027(8) -0.0003(7) 0.0046(8)
C165 0.0246(7) 0.0295(8) 0.0243(7) 0.0033(6) 0.0038(6) -0.0045(6)
C166 0.0271(8) 0.0303(8) 0.0336(8) 0.0034(7) 0.0046(6) -0.0022(6)
C167 0.0283(8) 0.0363(9) 0.0391(9) 0.0091(7) -0.0005(7) -0.0004(7)
C168 0.0347(9) 0.0375(9) 0.0290(8) 0.0077(7) -0.0015(7) -0.0081(7)
C169 0.0365(9) 0.0322(9) 0.0281(8) 0.0003(7) 0.0047(7) -0.0046(7)
C170 0.0277(8) 0.0293(8) 0.0279(8) 0.0039(6) 0.0053(6) -0.0030(6)
C171 0.0341(9) 0.0373(10) 0.0536(12) -0.0045(9) 0.0033(8) 0.0040(8)
C172 0.0495(11) 0.0478(12) 0.0431(11) 0.0040(9) -0.0134(9) -0.0079(9)
C173 0.0317(9) 0.0322(9) 0.0409(9) -0.0001(7) 0.0065(7) 0.0012(7)
C181 0.0253(7) 0.0189(7) 0.0231(7) -0.0022(6) 0.0036(6) -0.0003(6)
C182 0.0239(7) 0.0199(7) 0.0251(7) -0.0003(6) 0.0049(6) 0.0029(6)
C183 0.0237(7) 0.0239(7) 0.0225(7) -0.0023(6) 0.0058(6) 0.0040(6)
C184 0.0251(7) 0.0231(7) 0.0210(7) -0.0042(6) 0.0043(6) 0.0007(6)
C185 0.0261(7) 0.0200(7) 0.0215(7) -0.0025(6) 0.0030(6) -0.0007(6)
C186 0.0250(7) 0.0189(7) 0.0230(7) 0.0027(6) 0.0034(6) -0.0011(6)
C187 0.0256(7) 0.0204(7) 0.0221(7) 0.0034(6) 0.0029(6) 0.0000(6)
C188 0.0232(7) 0.0216(7) 0.0231(7) 0.0038(6) 0.0000(6) 0.0035(6)
C189 0.0217(7) 0.0211(7) 0.0260(7) 0.0023(6) 0.0015(6) 0.0048(6)
C190 0.0176(7) 0.0241(7) 0.0278(8) 0.0009(6) 0.0011(5) 0.0044(6)
C191 0.0165(6) 0.0257(8) 0.0278(7) -0.0001(6) 0.0055(5) 0.0019(6)
C192 0.0204(7) 0.0257(8) 0.0240(7) -0.0013(6) 0.0078(6) 0.0023(6)
C193 0.0224(7) 0.0274(8) 0.0215(7) 0.0007(6) 0.0094(6) 0.0002(6)
C194 0.0272(7) 0.0265(8) 0.0175(7) 0.0018(6) 0.0056(6) 0.0003(6)
C195 0.0270(7) 0.0276(8) 0.0166(7) -0.0020(6) 0.0029(5) 0.0005(6)
C196 0.0255(7) 0.0272(8) 0.0170(7) 0.0000(6) -0.0001(5) 0.0004(6)
C197 0.0226(7) 0.0252(7) 0.0205(7) -0.0026(6) -0.0028(5) -0.0017(6)
C198 0.0230(7) 0.0225(7) 0.0225(7) -0.0027(6) -0.0001(6) -0.0038(6)
C199 0.0206(7) 0.0221(7) 0.0254(7) -0.0015(6) 0.0017(6) -0.0052(6)
C200 0.0228(7) 0.0206(7) 0.0238(7) 0.0018(6) 0.0045(6) -0.0047(6)
C201 0.0248(7) 0.0239(7) 0.0198(7) 0.0041(6) 0.0036(6) -0.0015(6)
C202 0.0273(7) 0.0247(7) 0.0172(7) 0.0017(6) 0.0032(5) -0.0008(6)
C203 0.0248(7) 0.0273(8) 0.0185(7) 0.0012(6) -0.0018(5) -0.0006(6)
C204 0.0219(7) 0.0249(7) 0.0222(7) 0.0031(6) -0.0025(5) 0.0017(6)
C205 0.0180(7) 0.0268(8) 0.0255(7) 0.0013(6) -0.0023(5) 0.0023(6)
C206 0.0173(7) 0.0274(8) 0.0261(7) -0.0012(6) -0.0013(5) -0.0019(6)
C207 0.0162(6) 0.0254(8) 0.0283(8) 0.0004(6) 0.0002(5) -0.0030(6)
C208 0.0162(6) 0.0256(7) 0.0291(8) 0.0015(6) 0.0056(5) -0.0004(6)
C209 0.0203(7) 0.0259(8) 0.0261(7) 0.0020(6) 0.0083(6) -0.0019(6)
C210 0.0224(7) 0.0220(7) 0.0261(7) 0.0051(6) 0.0055(6) -0.0026(6)
C211 0.0245(7) 0.0230(7) 0.0228(7) 0.0056(6) 0.0043(6) -0.0005(6)
C212 0.0256(7) 0.0270(8) 0.0180(7) 0.0042(6) 0.0033(5) 0.0016(6)
C213 0.0256(7) 0.0276(8) 0.0175(7) 0.0034(6) -0.0008(5) 0.0007(6)
C214 0.0216(7) 0.0270(8) 0.0229(7) 0.0032(6) -0.0021(6) 0.0017(6)
C215 0.0182(7) 0.0276(8) 0.0236(7) 0.0011(6) -0.0013(5) 0.0015(6)
C216 0.0177(6) 0.0271(8) 0.0239(7) -0.0014(6) -0.0020(5) -0.0013(6)
C217 0.0166(6) 0.0257(7) 0.0260(7) -0.0011(6) 0.0019(5) -0.0042(6)
C218 0.0153(6) 0.0269(8) 0.0262(7) 0.0000(6) 0.0051(5) -0.0025(6)
C219 0.0201(7) 0.0255(7) 0.0229(7) 0.0000(6) 0.0070(5) -0.0028(6)
C220 0.0230(7) 0.0232(7) 0.0219(7) 0.0029(6) 0.0051(5) -0.0040(6)
C221 0.0214(7) 0.0274(8) 0.0211(7) -0.0017(6) 0.0079(5) -0.0007(6)
C222 0.0264(7) 0.0259(8) 0.0181(7) -0.0008(6) 0.0046(6) -0.0017(6)
C223 0.0257(7) 0.0267(8) 0.0177(7) -0.0031(6) 0.0031(5) -0.0018(6)
C224 0.0246(7) 0.0274(8) 0.0171(6) -0.0017(6) -0.0013(5) -0.0009(6)
C225 0.0200(7) 0.0264(8) 0.0237(7) -0.0031(6) -0.0025(6) -0.0022(6)
C226 0.0215(7) 0.0222(7) 0.0259(7) -0.0025(6) -0.0004(6) -0.0034(6)
C227 0.0185(7) 0.0214(7) 0.0294(8) -0.0008(6) 0.0020(6) -0.0040(5)
C228 0.0206(7) 0.0202(7) 0.0282(7) 0.0026(6) 0.0035(6) -0.0035(5)
C229 0.0236(7) 0.0176(7) 0.0283(8) 0.0028(6) 0.0025(6) -0.0005(5)
C230 0.0249(7) 0.0193(7) 0.0251(7) 0.0049(6) 0.0024(6) 0.0014(6)
C231 0.0220(7) 0.0229(7) 0.0254(7) 0.0037(6) 0.0002(6) 0.0034(6)
C232 0.0190(7) 0.0223(7) 0.0279(8) 0.0014(6) 0.0013(6) 0.0042(6)
C233 0.0166(6) 0.0259(7) 0.0265(7) 0.0000(6) -0.0002(5) 0.0023(6)
C234 0.0166(6) 0.0266(8) 0.0272(7) -0.0018(6) 0.0043(5) 0.0009(6)
C235 0.0194(7) 0.0252(7) 0.0249(7) -0.0021(6) 0.0073(6) 0.0014(6)
C236 0.0214(7) 0.0228(7) 0.0240(7) -0.0043(6) 0.0051(6) 0.0028(6)
C237 0.0240(7) 0.0235(7) 0.0212(7) -0.0055(6) 0.0033(6) -0.0008(6)
C238 0.0227(7) 0.0203(7) 0.0262(7) -0.0050(6) 0.0015(6) -0.0006(6)
C239 0.0230(7) 0.0182(7) 0.0280(8) -0.0015(6) 0.0021(6) 0.0010(6)
C240 0.0209(7) 0.0194(7) 0.0280(7) -0.0018(6) 0.0035(6) 0.0028(5)
C241 0.222(6) 0.0444(17) 0.093(3) -0.0080(17) 0.065(3) -0.032(3)
C242 0.177(5) 0.101(3) 0.081(3) 0.032(2) -0.043(3) -0.058(3)
C243 0.084(2) 0.083(2) 0.134(3) 0.046(2) -0.022(2) -0.0214(19)
C244 0.0668(17) 0.0603(16) 0.092(2) 0.0148(15) 0.0235(15) -0.0104(13)
C245 0.0610(16) 0.0603(16) 0.091(2) 0.0014(14) 0.0027(14) -0.0143(13)
C246 0.080(2) 0.0520(16) 0.150(3) 0.012(2) 0.044(2) -0.0020(15)
C251 0.0424(11) 0.0523(13) 0.0578(13) -0.0007(10) -0.0036(9) -0.0066(9)
C252 0.0478(12) 0.0492(12) 0.0547(12) -0.0018(10) 0.0157(10) -0.0003(9)
C253 0.0553(12) 0.0362(10) 0.0572(13) -0.0089(9) 0.0108(10) 0.0018(9)
C254 0.0437(11) 0.0398(11) 0.0554(12) 0.0029(9) 0.0096(9) 0.0017(9)
C255 0.0405(10) 0.0579(13) 0.0400(10) -0.0013(9) 0.0015(8) 0.0111(9)
C256 0.0458(11) 0.0529(13) 0.0486(12) -0.0113(10) -0.0124(9) 0.0077(10)
C261 0.0513(12) 0.0486(12) 0.0637(14) -0.0149(11) 0.0134(10) -0.0107(10)
C262 0.106(2) 0.0415(13) 0.0683(17) 0.0033(12) 0.0493(17) 0.0049(13)
C263 0.137(3) 0.0668(17) 0.0418(13) -0.0023(12) -0.0003(16) 0.0565(19)
C264 0.0583(15) 0.0803(19) 0.0718(18) -0.0196(15) -0.0108(13) 0.0201(14)
C265 0.0513(13) 0.0664(15) 0.0651(15) -0.0074(12) 0.0140(11) -0.0107(11)
C266 0.0580(13) 0.0523(13) 0.0429(11) -0.0033(9) 0.0078(9) -0.0051(10)
C271 0.0659(14) 0.0523(13) 0.0393(11) 0.0002(9) 0.0074(10) 0.0138(11)
C272 0.0515(12) 0.0566(13) 0.0412(11) 0.0071(9) 0.0061(9) 0.0148(10)
C273 0.0523(12) 0.0462(11) 0.0466(11) 0.0050(9) 0.0137(9) 0.0131(9)
C274 0.0581(13) 0.0521(13) 0.0504(12) -0.0018(10) 0.0045(10) 0.0067(10)
C275 0.0508(13) 0.0677(15) 0.0554(13) 0.0014(11) 0.0012(10) 0.0160(11)
C276 0.0596(13) 0.0525(13) 0.0485(12) 0.0075(10) 0.0128(10) 0.0217(11)
C281 0.0738(18) 0.0527(15) 0.102(2) -0.0012(15) -0.0028(16) -0.0153(13)
C282 0.119(3) 0.088(2) 0.089(2) 0.0016(19) 0.025(2) -0.042(2)
C283 0.116(3) 0.097(3) 0.110(3) -0.046(2) 0.020(2) -0.029(2)
C284 0.0577(17) 0.0437(15) 0.186(4) -0.038(2) 0.024(2) -0.0097(12)
C285 0.0692(18) 0.0429(15) 0.148(3) 0.0181(18) 0.034(2) 0.0080(13)
C286 0.0754(18) 0.0557(16) 0.094(2) 0.0136(15) 0.0003(16) 0.0142(14)
C291 0.0738(17) 0.0615(16) 0.0780(18) -0.0013(14) -0.0085(14) 0.0305(14)
C292 0.0854(19) 0.0522(14) 0.0733(17) 0.0003(13) -0.0036(15) 0.0257(13)
C293 0.0733(18) 0.0685(17) 0.0831(19) -0.0032(15) -0.0049(14) 0.0249(14)
C294 0.0736(19) 0.0593(16) 0.104(2) -0.0072(16) -0.0210(17) 0.0322(14)
C295 0.0684(17) 0.0454(14) 0.108(2) 0.0078(14) -0.0272(17) 0.0031(12)
C296 0.0549(14) 0.0634(16) 0.0861(19) 0.0040(14) -0.0161(13) 0.0017(12)
C301 0.0720(19) 0.0760(19) 0.090(2) -0.0208(16) -0.0190(16) -0.0105(15)
C302 0.0660(16) 0.0688(17) 0.0762(18) -0.0097(14) 0.0120(14) -0.0115(14)
C303 0.0630(16) 0.0739(19) 0.099(2) 0.0048(17) 0.0204(15) -0.0120(14)
C304 0.107(3) 0.081(2) 0.100(2) 0.0019(19) 0.040(2) -0.025(2)
C305 0.101(3) 0.077(2) 0.176(4) -0.049(3) 0.084(3) -0.037(2)
C306 0.0510(17) 0.065(2) 0.210(5) -0.048(3) -0.004(2) -0.0121(15)

loop_
_atom_type_symbol
_atom_type_description
_atom_type_scat_dispersion_real
_atom_type_scat_dispersion_imag
_atom_type_scat_source
C C 0.0181 0.0091
;
International Tables for Crystallography
(Vol. C, Tables 4.2.6.8 and 6.1.1.4)
;
H H 0.0000 0.0000
;
International Tables for Crystallography
(Vol. C, Table 6.1.1.4)
;
Mg Mg 0.1719 0.1771
;
International Tables for Crystallography
(Vol. C, Tables 4.2.6.8 and 6.1.1.4)
;
N N 0.0311 0.0180
;
International Tables for Crystallography
(Vol. C, Tables 4.2.6.8 and 6.1.1.4)
;

loop_
_geom_angle_atom_site_label_1
_geom_angle_atom_site_label_2
_geom_angle_atom_site_label_3
_geom_angle
N2 Mg1 N1 94.35(6)
N2 Mg1 C181 139.13(6)
N1 Mg1 C181 118.94(6)
N2 Mg1 C185 157.48(6)
N1 Mg1 C185 105.69(6)
C181 Mg1 C185 34.86(5)
N2 Mg1 C184 124.25(6)
N1 Mg1 C184 122.72(6)
C181 Mg1 C184 58.03(5)
C185 Mg1 C184 34.83(5)
N2 Mg1 C182 107.48(6)
N1 Mg1 C182 152.72(6)
C181 Mg1 C182 34.64(5)
C185 Mg1 C182 57.14(5)
C184 Mg1 C182 56.98(5)
N2 Mg1 C183 100.58(6)
N1 Mg1 C183 156.90(6)
C181 Mg1 C183 57.47(5)
C185 Mg1 C183 57.23(5)
C184 Mg1 C183 34.35(5)
C182 Mg1 C183 33.91(5)
N4 Mg2 N3 94.01(6)
N4 Mg2 C186 117.31(6)
N3 Mg2 C186 143.93(6)
N4 Mg2 C201 120.38(6)
N3 Mg2 C201 122.53(6)
C186 Mg2 C201 57.70(5)
N4 Mg2 C187 103.54(6)
N3 Mg2 C187 156.62(6)
C186 Mg2 C187 34.64(5)
C201 Mg2 C187 34.47(5)
N4 Mg2 C200 151.52(6)
N3 Mg2 C200 111.17(6)
C186 Mg2 C200 34.71(5)
C201 Mg2 C200 56.83(5)
C187 Mg2 C200 56.95(5)
N4 Mg2 C220 154.47(6)
N3 Mg2 C220 101.52(6)
C186 Mg2 C220 57.33(5)
C201 Mg2 C220 34.18(5)
C187 Mg2 C220 56.84(5)
C200 Mg2 C220 33.89(5)
N5 Mg3 N6 95.31(6)
N5 Mg3 C233 111.70(6)
N6 Mg3 C233 143.62(6)
N5 Mg3 C214 124.58(6)
N6 Mg3 C214 125.32(6)
C233 Mg3 C214 57.43(5)
N5 Mg3 C232 144.24(6)
N6 Mg3 C232 111.49(6)
C233 Mg3 C232 34.66(5)
C214 Mg3 C232 57.24(5)
N5 Mg3 C215 102.89(6)
N6 Mg3 C215 159.28(6)
C233 Mg3 C215 34.31(5)
C214 Mg3 C215 34.57(5)
C232 Mg3 C215 57.15(5)
N5 Mg3 C231 158.59(6)
N6 Mg3 C231 103.21(6)
C233 Mg3 C231 57.36(5)
C214 Mg3 C231 34.45(5)
C232 Mg3 C231 34.30(5)
C215 Mg3 C231 57.18(5)
N7 Mg4 N8 95.99(6)
N7 Mg4 C225 126.72(6)
N8 Mg4 C225 122.34(6)
N7 Mg4 C207 111.65(6)
N8 Mg4 C207 144.04(6)
C225 Mg4 C207 57.58(5)
N7 Mg4 C206 104.09(6)
N8 Mg4 C206 156.67(6)
C225 Mg4 C206 34.70(5)
C207 Mg4 C206 34.48(5)
N7 Mg4 C227 143.36(6)
N8 Mg4 C227 111.20(6)
C225 Mg4 C227 57.37(5)
C207 Mg4 C227 34.53(5)
C206 Mg4 C227 57.25(5)
N7 Mg4 C226 160.55(6)
N8 Mg4 C226 101.18(5)
C225 Mg4 C226 34.58(5)
C207 Mg4 C226 57.28(5)
C206 Mg4 C226 57.32(5)
C227 Mg4 C226 34.26(5)
N9 Mg5 N10 97.03(6)
N9 Mg5 C223 130.20(6)
N10 Mg5 C223 124.91(6)
N9 Mg5 C222 131.23(6)
N10 Mg5 C222 128.75(6)
C223 Mg5 C222 37.05(5)
N11 Mg6 N12 96.77(6)
N11 Mg6 C212 127.08(6)
N12 Mg6 C212 127.68(6)
N11 Mg6 C194 128.20(6)
N12 Mg6 C194 132.37(6)
C212 Mg6 C194 37.13(5)
C2 N1 C6 118.59(14)
C2 N1 Mg1 123.25(12)
C6 N1 Mg1 117.75(10)
C4 N2 C15 120.13(14)
C4 N2 Mg1 123.23(12)
C15 N2 Mg1 116.47(10)
C32 N3 C36 120.00(14)
C32 N3 Mg2 124.21(12)
C36 N3 Mg2 115.07(10)
C34 N4 C45 119.40(14)
C34 N4 Mg2 124.27(12)
C45 N4 Mg2 116.05(10)
C62 N5 C66 118.85(13)
C62 N5 Mg3 123.26(11)
C66 N5 Mg3 117.90(10)
C64 N6 C75 119.22(13)
C64 N6 Mg3 123.30(11)
C75 N6 Mg3 117.47(10)
C92 N7 C96 117.63(13)
C92 N7 Mg4 122.52(11)
C96 N7 Mg4 119.85(10)
C94 N8 C105 117.75(13)
C94 N8 Mg4 122.44(11)
C105 N8 Mg4 119.76(10)
C122 N9 C126 117.55(13)
C122 N9 Mg5 120.90(11)
C126 N9 Mg5 121.42(10)
C124 N10 C135 117.97(13)
C124 N10 Mg5 121.47(10)
C135 N10 Mg5 120.56(10)
C152 N11 C156 117.57(13)
C152 N11 Mg6 121.71(11)
C156 N11 Mg6 120.65(10)
C154 N12 C165 117.30(13)
C154 N12 Mg6 121.66(11)
C165 N12 Mg6 121.01(10)
C2 C1 H1A 109.5
C2 C1 H1B 109.5
H1A C1 H1B 109.5
C2 C1 H1C 109.5
H1A C1 H1C 109.5
H1B C1 H1C 109.5
N1 C2 C3 123.97(16)
N1 C2 C1 119.67(16)
C3 C2 C1 116.33(15)
C2 C3 C4 128.99(16)
C2 C3 H3 115.5
C4 C3 H3 115.5
N2 C4 C3 124.12(16)
N2 C4 C5 119.54(17)
C3 C4 C5 116.27(16)
C4 C5 H5A 109.5
C4 C5 H5B 109.5
H5A C5 H5B 109.5
C4 C5 H5C 109.5
H5A C5 H5C 109.5
H5B C5 H5C 109.5
C7 C6 C11 120.48(17)
C7 C6 N1 119.20(16)
C11 C6 N1 120.13(15)
C8 C7 C6 118.50(19)
C8 C7 C12 120.22(19)
C6 C7 C12 121.26(18)
C9 C8 C7 122.0(2)
C9 C8 H8 119.0
C7 C8 H8 119.0
C10 C9 C8 118.14(19)
C10 C9 C13 121.5(3)
C8 C9 C13 120.3(2)
C9 C10 C11 122.1(2)
C9 C10 H10 118.9
C11 C10 H10 118.9
C10 C11 C6 118.70(18)
C10 C11 C14 120.56(17)
C6 C11 C14 120.74(16)
C7 C12 H12A 109.5
C7 C12 H12B 109.5
H12A C12 H12B 109.5
C7 C12 H12C 109.5
H12A C12 H12C 109.5
H12B C12 H12C 109.5
C9 C13 H13A 109.5
C9 C13 H13B 109.5
H13A C13 H13B 109.5
C9 C13 H13C 109.5
H13A C13 H13C 109.5
H13B C13 H13C 109.5
C11 C14 H14A 109.5
C11 C14 H14B 109.5
H14A C14 H14B 109.5
C11 C14 H14C 109.5
H14A C14 H14C 109.5
H14B C14 H14C 109.5
C20 C15 C16 120.53(16)
C20 C15 N2 121.01(15)
C16 C15 N2 118.04(15)
C17 C16 C15 118.60(16)
C17 C16 C21 120.34(16)
C15 C16 C21 120.89(16)
C18 C17 C16 122.11(16)
C18 C17 H17 118.9
C16 C17 H17 118.9
C19 C18 C17 117.92(16)
C19 C18 C22 120.98(17)
C17 C18 C22 120.96(17)
C18 C19 C20 122.22(16)
C18 C19 H19 118.9
C20 C19 H19 118.9
C19 C20 C15 118.60(16)
C19 C20 C23 120.37(16)
C15 C20 C23 120.89(16)
C16 C21 H21A 109.5
C16 C21 H21B 109.5
H21A C21 H21B 109.5
C16 C21 H21C 109.5
H21A C21 H21C 109.5
H21B C21 H21C 109.5
C18 C22 H22A 109.5
C18 C22 H22B 109.5
H22A C22 H22B 109.5
C18 C22 H22C 109.5
H22A C22 H22C 109.5
H22B C22 H22C 109.5
C20 C23 H23A 109.5
C20 C23 H23B 109.5
H23A C23 H23B 109.5
C20 C23 H23C 109.5
H23A C23 H23C 109.5
H23B C23 H23C 109.5
C32 C31 H31A 109.5
C32 C31 H31B 109.5
H31A C31 H31B 109.5
C32 C31 H31C 109.5
H31A C31 H31C 109.5
H31B C31 H31C 109.5
N3 C32 C33 123.72(15)
N3 C32 C31 119.36(16)
C33 C32 C31 116.89(15)
C32 C33 C34 129.28(16)
C32 C33 H33 115.4
C34 C33 H33 115.4
N4 C34 C33 123.64(16)
N4 C34 C35 119.35(16)
C33 C34 C35 116.99(15)
C34 C35 H35A 109.5
C34 C35 H35B 109.5
H35A C35 H35B 109.5
C34 C35 H35C 109.5
H35A C35 H35C 109.5
H35B C35 H35C 109.5
C41 C36 C37 120.50(16)
C41 C36 N3 118.61(15)
C37 C36 N3 120.43(15)
C38 C37 C36 118.59(16)
C38 C37 C42 120.23(16)
C36 C37 C42 121.04(16)
C39 C38 C37 122.02(16)
C39 C38 H38 119.0
C37 C38 H38 119.0
C40 C39 C38 118.00(16)
C40 C39 C43 120.72(17)
C38 C39 C43 121.08(17)
C39 C40 C41 122.04(16)
C39 C40 H40 119.0
C41 C40 H40 119.0
C40 C41 C36 118.81(16)
C40 C41 C44 120.15(16)
C36 C41 C44 120.78(16)
C37 C42 H42A 109.5
C37 C42 H42B 109.5
H42A C42 H42B 109.5
C37 C42 H42C 109.5
H42A C42 H42C 109.5
H42B C42 H42C 109.5
C39 C43 H43A 109.5
C39 C43 H43B 109.5
H43A C43 H43B 109.5
C39 C43 H43C 109.5
H43A C43 H43C 109.5
H43B C43 H43C 109.5
C41 C44 H44A 109.5
C41 C44 H44B 109.5
H44A C44 H44B 109.5
C41 C44 H44C 109.5
H44A C44 H44C 109.5
H44B C44 H44C 109.5
C50 C45 C46 120.60(15)
C50 C45 N4 120.05(15)
C46 C45 N4 119.05(15)
C47 C46 C45 118.57(16)
C47 C46 C51 120.18(16)
C45 C46 C51 121.17(16)
C48 C47 C46 122.13(17)
C48 C47 H47 118.9
C46 C47 H47 118.9
C49 C48 C47 117.99(17)
C49 C48 C52 121.05(19)
C47 C48 C52 120.83(19)
C48 C49 C50 122.04(17)
C48 C49 H49 119.0
C50 C49 H49 119.0
C49 C50 C45 118.62(16)
C49 C50 C53 120.19(16)
C45 C50 C53 121.10(16)
C46 C51 H51A 109.5
C46 C51 H51B 109.5
H51A C51 H51B 109.5
C46 C51 H51C 109.5
H51A C51 H51C 109.5
H51B C51 H51C 109.5
C48 C52 H52A 109.5
C48 C52 H52B 109.5
H52A C52 H52B 109.5
C48 C52 H52C 109.5
H52A C52 H52C 109.5
H52B C52 H52C 109.5
C50 C53 H53A 109.5
C50 C53 H53B 109.5
H53A C53 H53B 109.5
C50 C53 H53C 109.5
H53A C53 H53C 109.5
H53B C53 H53C 109.5
C62 C61 H61A 109.5
C62 C61 H61B 109.5
H61A C61 H61B 109.5
C62 C61 H61C 109.5
H61A C61 H61C 109.5
H61B C61 H61C 109.5
N5 C62 C63 124.09(14)
N5 C62 C61 119.54(15)
C63 C62 C61 116.38(14)
C64 C63 C62 130.02(15)
C64 C63 H63 115.0
C62 C63 H63 115.0
N6 C64 C63 123.98(15)
N6 C64 C65 119.56(15)
C63 C64 C65 116.46(14)
C64 C65 H65A 109.5
C64 C65 H65B 109.5
H65A C65 H65B 109.5
C64 C65 H65C 109.5
H65A C65 H65C 109.5
H65B C65 H65C 109.5
C71 C66 C67 120.41(15)
C71 C66 N5 119.68(14)
C67 C66 N5 119.74(14)
C68 C67 C66 118.60(16)
C68 C67 C72 120.24(16)
C66 C67 C72 121.10(15)
C69 C68 C67 122.10(17)
C69 C68 H68 118.9
C67 C68 H68 118.9
C68 C69 C70 118.20(16)
C68 C69 C73 120.78(18)
C70 C69 C73 120.98(18)
C69 C70 C71 121.81(16)
C69 C70 H70 119.1
C71 C70 H70 119.1
C70 C71 C66 118.86(15)
C70 C71 C74 120.25(16)
C66 C71 C74 120.84(15)
C67 C72 H72A 109.5
C67 C72 H72B 109.5
H72A C72 H72B 109.5
C67 C72 H72C 109.5
H72A C72 H72C 109.5
H72B C72 H72C 109.5
C69 C73 H73A 109.5
C69 C73 H73B 109.5
H73A C73 H73B 109.5
C69 C73 H73C 109.5
H73A C73 H73C 109.5
H73B C73 H73C 109.5
C71 C74 H74A 109.5
C71 C74 H74B 109.5
H74A C74 H74B 109.5
C71 C74 H74C 109.5
H74A C74 H74C 109.5
H74B C74 H74C 109.5
C80 C75 C76 120.36(15)
C80 C75 N6 120.19(14)
C76 C75 N6 119.28(14)
C77 C76 C75 118.65(15)
C77 C76 C81 120.45(15)
C75 C76 C81 120.90(15)
C76 C77 C78 122.13(16)
C76 C77 H77 118.9
C78 C77 H77 118.9
C79 C78 C77 117.90(15)
C79 C78 C82 121.08(16)
C77 C78 C82 121.01(16)
C78 C79 C80 121.98(16)
C78 C79 H79 119.0
C80 C79 H79 119.0
C79 C80 C75 118.93(15)
C79 C80 C83 119.98(15)
C75 C80 C83 121.08(15)
C76 C81 H81A 109.5
C76 C81 H81B 109.5
H81A C81 H81B 109.5
C76 C81 H81C 109.5
H81A C81 H81C 109.5
H81B C81 H81C 109.5
C78 C82 H82A 109.5
C78 C82 H82B 109.5
H82A C82 H82B 109.5
C78 C82 H82C 109.5
H82A C82 H82C 109.5
H82B C82 H82C 109.5
C80 C83 H83A 109.5
C80 C83 H83B 109.5
H83A C83 H83B 109.5
C80 C83 H83C 109.5
H83A C83 H83C 109.5
H83B C83 H83C 109.5
C92 C91 H91A 109.5
C92 C91 H91B 109.5
H91A C91 H91B 109.5
C92 C91 H91C 109.5
H91A C91 H91C 109.5
H91B C91 H91C 109.5
N7 C92 C93 124.29(14)
N7 C92 C91 119.71(15)
C93 C92 C91 115.99(14)
C94 C93 C92 130.36(15)
C94 C93 H93 114.8
C92 C93 H93 114.8
N8 C94 C93 124.34(15)
N8 C94 C95 119.38(14)
C93 C94 C95 116.28(14)
C94 C95 H95A 109.5
C94 C95 H95B 109.5
H95A C95 H95B 109.5
C94 C95 H95C 109.5
H95A C95 H95C 109.5
H95B C95 H95C 109.5
C101 C96 C97 120.57(15)
C101 C96 N7 119.76(14)
C97 C96 N7 119.64(15)
C98 C97 C96 118.28(16)
C98 C97 C102 120.76(15)
C96 C97 C102 120.96(15)
C99 C98 C97 122.31(16)
C99 C98 H98 118.8
C97 C98 H98 118.8
C98 C99 C100 118.23(16)
C98 C99 C103 120.68(16)
C100 C99 C103 121.08(17)
C99 C100 C101 121.60(16)
C99 C100 H100 119.2
C101 C100 H100 119.2
C96 C101 C100 118.88(15)
C96 C101 C104 120.88(15)
C100 C101 C104 120.23(16)
C97 C102 H10A 109.5
C97 C102 H10B 109.5
H10A C102 H10B 109.5
C97 C102 H10C 109.5
H10A C102 H10C 109.5
H10B C102 H10C 109.5
C99 C103 H10D 109.5
C99 C103 H10E 109.5
H10D C103 H10E 109.5
C99 C103 H10F 109.5
H10D C103 H10F 109.5
H10E C103 H10F 109.5
C101 C104 H10G 109.5
C101 C104 H10H 109.5
H10G C104 H10H 109.5
C101 C104 H10I 109.5
H10G C104 H10I 109.5
H10H C104 H10I 109.5
C110 C105 C106 120.34(14)
C110 C105 N8 119.50(14)
C106 C105 N8 120.11(14)
C107 C106 C105 118.82(15)
C107 C106 C111 119.98(15)
C105 C106 C111 121.20(15)
C108 C107 C106 122.13(16)
C108 C107 H107 118.9
C106 C107 H107 118.9
C109 C108 C107 117.71(15)
C109 C108 C112 121.47(16)
C107 C108 C112 120.80(16)
C108 C109 C110 122.34(16)
C108 C109 H109 118.8
C110 C109 H109 118.8
C109 C110 C105 118.63(15)
C109 C110 C113 120.27(15)
C105 C110 C113 121.09(15)
C106 C111 H11A 109.5
C106 C111 H11B 109.5
H11A C111 H11B 109.5
C106 C111 H11C 109.5
H11A C111 H11C 109.5
H11B C111 H11C 109.5
C108 C112 H11D 109.5
C108 C112 H11E 109.5
H11D C112 H11E 109.5
C108 C112 H11F 109.5
H11D C112 H11F 109.5
H11E C112 H11F 109.5
C110 C113 H11G 109.5
C110 C113 H11H 109.5
H11G C113 H11H 109.5
C110 C113 H11I 109.5
H11G C113 H11I 109.5
H11H C113 H11I 109.5
C122 C121 H12D 109.5
C122 C121 H12E 109.5
H12D C121 H12E 109.5
C122 C121 H12F 109.5
H12D C121 H12F 109.5
H12E C121 H12F 109.5
N9 C122 C123 124.82(14)
N9 C122 C121 119.28(14)
C123 C122 C121 115.89(14)
C122 C123 C124 130.15(15)
C122 C123 H123 114.9
C124 C123 H123 114.9
N10 C124 C123 124.59(14)
N10 C124 C125 119.18(14)
C123 C124 C125 116.23(14)
C124 C125 H12G 109.5
C124 C125 H12H 109.5
H12G C125 H12H 109.5
C124 C125 H12I 109.5
H12G C125 H12I 109.5
H12H C125 H12I 109.5
C127 C126 C131 120.62(15)
C127 C126 N9 119.96(14)
C131 C126 N9 119.41(14)
C128 C127 C126 118.61(16)
C128 C127 C132 120.01(16)
C126 C127 C132 121.36(15)
C129 C128 C127 121.88(17)
C129 C128 H128 119.1
C127 C128 H128 119.1
C130 C129 C128 118.27(16)
C130 C129 C133 121.08(19)
C128 C129 C133 120.65(19)
C129 C130 C131 122.10(17)
C129 C130 H130 119.0
C131 C130 H130 119.0
C130 C131 C126 118.48(16)
C130 C131 C134 120.86(16)
C126 C131 C134 120.64(15)
C127 C132 H13D 109.5
C127 C132 H13E 109.5
H13D C132 H13E 109.5
C127 C132 H13F 109.5
H13D C132 H13F 109.5
H13E C132 H13F 109.5
C129 C133 H13G 109.5
C129 C133 H13H 109.5
H13G C133 H13H 109.5
C129 C133 H13I 109.5
H13G C133 H13I 109.5
H13H C133 H13I 109.5
C131 C134 H13J 109.5
C131 C134 H13K 109.5
H13J C134 H13K 109.5
C131 C134 H13L 109.5
H13J C134 H13L 109.5
H13K C134 H13L 109.5
C136 C135 C140 120.89(14)
C136 C135 N10 120.76(14)
C140 C135 N10 118.30(14)
C137 C136 C135 118.31(15)
C137 C136 C141 119.77(15)
C135 C136 C141 121.92(15)
C138 C137 C136 122.27(16)
C138 C137 H137 118.9
C136 C137 H137 118.9
C137 C138 C139 118.08(15)
C137 C138 C142 120.26(17)
C139 C138 C142 121.66(17)
C138 C139 C140 121.64(16)
C138 C139 H139 119.2
C140 C139 H139 119.2
C139 C140 C135 118.79(15)
C139 C140 C143 121.07(15)
C135 C140 C143 120.13(15)
C136 C141 H14D 109.5
C136 C141 H14E 109.5
H14D C141 H14E 109.5
C136 C141 H14F 109.5
H14D C141 H14F 109.5
H14E C141 H14F 109.5
C138 C142 H14G 109.5
C138 C142 H14H 109.5
H14G C142 H14H 109.5
C138 C142 H14I 109.5
H14G C142 H14I 109.5
H14H C142 H14I 109.5
C140 C143 H14J 109.5
C140 C143 H14K 109.5
H14J C143 H14K 109.5
C140 C143 H14L 109.5
H14J C143 H14L 109.5
H14K C143 H14L 109.5
C152 C151 H15A 109.5
C152 C151 H15B 109.5
H15A C151 H15B 109.5
C152 C151 H15C 109.5
H15A C151 H15C 109.5
H15B C151 H15C 109.5
N11 C152 C153 124.58(15)
N11 C152 C151 119.21(15)
C153 C152 C151 116.21(14)
C152 C153 C154 130.18(15)
C152 C153 H153 114.9
C154 C153 H153 114.9
N12 C154 C153 124.49(15)
N12 C154 C155 119.14(15)
C153 C154 C155 116.38(14)
C154 C155 H15D 109.5
C154 C155 H15E 109.5
H15D C155 H15E 109.5
C154 C155 H15F 109.5
H15D C155 H15F 109.5
H15E C155 H15F 109.5
C157 C156 C161 120.89(15)
C157 C156 N11 119.89(15)
C161 C156 N11 119.21(15)
C158 C157 C156 118.44(16)
C158 C157 C162 120.04(16)
C156 C157 C162 121.52(16)
C159 C158 C157 121.97(17)
C159 C158 H158 119.0
C157 C158 H158 119.0
C160 C159 C158 118.37(16)
C160 C159 C163 120.80(18)
C158 C159 C163 120.78(18)
C159 C160 C161 121.97(16)
C159 C160 H160 119.0
C161 C160 H160 119.0
C160 C161 C156 118.31(16)
C160 C161 C164 120.83(16)
C156 C161 C164 120.84(15)
C157 C162 H16A 109.5
C157 C162 H16B 109.5
H16A C162 H16B 109.5
C157 C162 H16C 109.5
H16A C162 H16C 109.5
H16B C162 H16C 109.5
C159 C163 H16D 109.5
C159 C163 H16E 109.5
H16D C163 H16E 109.5
C159 C163 H16F 109.5
H16D C163 H16F 109.5
H16E C163 H16F 109.5
C161 C164 H16G 109.5
C161 C164 H16H 109.5
H16G C164 H16H 109.5
C161 C164 H16I 109.5
H16G C164 H16I 109.5
H16H C164 H16I 109.5
C170 C165 C166 121.05(15)
C170 C165 N12 120.23(14)
C166 C165 N12 118.66(14)
C167 C166 C165 118.64(16)
C167 C166 C171 121.03(16)
C165 C166 C171 120.33(15)
C168 C167 C166 121.66(16)
C168 C167 H167 119.2
C166 C167 H167 119.2
C169 C168 C167 118.35(16)
C169 C168 C172 120.37(17)
C167 C168 C172 121.28(17)
C168 C169 C170 121.97(16)
C168 C169 H169 119.0
C170 C169 H169 119.0
C169 C170 C165 118.30(15)
C169 C170 C173 119.88(15)
C165 C170 C173 121.81(15)
C166 C171 H17A 109.5
C166 C171 H17B 109.5
H17A C171 H17B 109.5
C166 C171 H17C 109.5
H17A C171 H17C 109.5
H17B C171 H17C 109.5
C168 C172 H17D 109.5
C168 C172 H17E 109.5
H17D C172 H17E 109.5
C168 C172 H17F 109.5
H17D C172 H17F 109.5
H17E C172 H17F 109.5
C170 C173 H17G 109.5
C170 C173 H17H 109.5
H17G C173 H17H 109.5
C170 C173 H17I 109.5
H17G C173 H17I 109.5
H17H C173 H17I 109.5
C186 C181 C185 118.91(13)
C186 C181 C182 118.96(13)
C185 C181 C182 107.84(13)
C186 C181 Mg1 151.89(11)
C185 C181 Mg1 73.58(8)
C182 C181 Mg1 75.25(8)
C189 C182 C183 120.16(14)
C189 C182 C181 121.48(13)
C183 C182 C181 108.35(13)
C189 C182 Mg1 151.28(11)
C183 C182 Mg1 73.36(9)
C181 C182 Mg1 70.12(8)
C192 C183 C182 120.53(14)
C192 C183 C184 120.93(14)
C182 C183 C184 107.89(13)
C192 C183 Mg1 151.51(10)
C182 C183 Mg1 72.74(9)
C184 C183 Mg1 71.16(8)
C195 C184 C183 119.97(14)
C195 C184 C185 119.55(13)
C183 C184 C185 107.94(13)
C195 C184 Mg1 151.41(11)
C183 C184 Mg1 74.49(9)
C185 C184 Mg1 72.39(8)
C198 C185 C181 121.72(13)
C198 C185 C184 120.67(13)
C181 C185 C184 107.84(13)
C198 C185 Mg1 149.75(11)
C181 C185 Mg1 71.56(8)
C184 C185 Mg1 72.78(8)
C181 C186 C187 118.79(13)
C181 C186 C200 118.89(13)
C187 C186 C200 107.69(13)
C181 C186 Mg2 152.14(11)
C187 C186 Mg2 74.12(8)
C200 C186 Mg2 74.82(8)
C188 C187 C186 121.74(13)
C188 C187 C201 120.73(14)
C186 C187 C201 108.00(13)
C188 C187 Mg2 149.81(11)
C186 C187 Mg2 71.24(8)
C201 C187 Mg2 72.77(8)
C187 C188 C204 119.43(13)
C187 C188 C189 119.47(13)
C204 C188 C189 108.35(13)
C182 C189 C190 119.32(13)
C182 C189 C188 119.41(13)
C190 C189 C188 108.05(13)
C191 C190 C189 120.58(14)
C191 C190 C205 120.35(14)
C189 C190 C205 107.45(13)
C190 C191 C208 120.56(14)
C190 C191 C192 120.19(14)
C208 C191 C192 107.96(13)
C183 C192 C193 119.33(14)
C183 C192 C191 119.17(13)
C193 C192 C191 107.80(13)
C192 C193 C194 120.03(14)
C192 C193 C209 108.41(13)
C194 C193 C209 120.44(14)
C193 C194 C195 120.74(13)
C193 C194 C212 119.39(14)
C195 C194 C212 107.06(13)
C193 C194 Mg6 106.45(10)
C195 C194 Mg6 124.23(10)
C212 C194 Mg6 68.60(8)
C184 C195 C196 119.55(13)
C184 C195 C194 118.92(13)
C196 C195 C194 109.05(13)
C197 C196 C213 120.32(13)
C197 C196 C195 120.77(14)
C213 C196 C195 107.74(13)
C196 C197 C216 119.97(14)
C196 C197 C198 119.95(13)
C216 C197 C198 107.75(13)
C185 C198 C197 119.48(13)
C185 C198 C199 119.52(13)
C197 C198 C199 108.14(13)
C200 C199 C217 119.12(13)
C200 C199 C198 119.52(13)
C217 C199 C198 108.27(13)
C199 C200 C220 120.19(14)
C199 C200 C186 121.31(13)
C220 C200 C186 108.12(13)
C199 C200 Mg2 151.20(11)
C220 C200 Mg2 73.50(8)
C186 C200 Mg2 70.46(8)
C202 C201 C220 120.15(14)
C202 C201 C187 119.54(13)
C220 C201 C187 107.98(13)
C202 C201 Mg2 151.17(11)
C220 C201 Mg2 74.09(9)
C187 C201 Mg2 72.76(8)
C201 C202 C203 119.64(13)
C201 C202 C222 119.00(13)
C203 C202 C222 109.00(13)
C224 C203 C204 120.38(13)
C224 C203 C202 107.89(13)
C204 C203 C202 120.62(14)
C203 C204 C188 119.99(13)
C203 C204 C205 120.06(14)
C188 C204 C205 107.65(13)
C206 C205 C204 119.46(14)
C206 C205 C190 119.02(14)
C204 C205 C190 108.49(13)
C205 C206 C207 120.89(14)
C205 C206 C225 120.70(14)
C207 C206 C225 107.87(13)
C205 C206 Mg4 150.62(11)
C207 C206 Mg4 72.51(9)
C225 C206 Mg4 72.15(8)
C208 C207 C206 119.85(14)
C208 C207 C227 120.29(13)
C206 C207 C227 108.02(13)
C208 C207 Mg4 151.23(10)
C206 C207 Mg4 73.02(9)
C227 C207 Mg4 73.09(9)
C207 C208 C209 119.06(13)
C207 C208 C191 119.30(14)
C209 C208 C191 108.18(13)
C210 C209 C208 120.46(14)
C210 C209 C193 120.09(14)
C208 C209 C193 107.63(13)
C209 C210 C228 121.01(14)
C209 C210 C211 120.42(14)
C228 C210 C211 107.62(13)
C230 C211 C212 120.49(13)
C230 C211 C210 108.47(13)
C212 C211 C210 120.33(14)
C211 C212 C213 120.25(13)
C211 C212 C194 119.32(13)
C213 C212 C194 107.01(13)
C211 C212 Mg6 104.38(10)
C213 C212 Mg6 123.77(10)
C194 C212 Mg6 74.27(8)
C214 C213 C196 120.12(14)
C214 C213 C212 119.09(14)
C196 C213 C212 109.13(13)
C213 C214 C231 119.99(13)
C213 C214 C215 119.23(14)
C231 C214 C215 107.98(13)
C213 C214 Mg3 152.16(11)
C231 C214 Mg3 73.35(8)
C215 C214 Mg3 73.15(8)
C216 C215 C233 120.74(13)
C216 C215 C214 120.66(13)
C233 C215 C214 108.05(13)
C216 C215 Mg3 150.84(11)
C233 C215 Mg3 72.30(9)
C214 C215 Mg3 72.28(9)
C215 C216 C197 119.68(13)
C215 C216 C217 119.02(13)
C197 C216 C217 108.52(13)
C218 C217 C199 120.79(13)
C218 C217 C216 120.28(14)
C199 C217 C216 107.32(13)
C217 C218 C234 120.67(14)
C217 C218 C219 120.23(14)
C234 C218 C219 107.71(13)
C220 C219 C221 119.37(13)
C220 C219 C218 119.03(13)
C221 C219 C218 108.11(13)
C219 C220 C200 120.59(13)
C219 C220 C201 120.73(14)
C200 C220 C201 108.07(13)
C219 C220 Mg2 151.16(10)
C200 C220 Mg2 72.62(8)
C201 C220 Mg2 71.72(8)
C219 C221 C222 120.17(14)
C219 C221 C235 108.20(13)
C222 C221 C235 120.42(13)
C221 C222 C202 120.51(13)
C221 C222 C223 119.36(13)
C202 C222 C223 107.03(13)
C221 C222 Mg5 110.85(10)
C202 C222 Mg5 119.91(10)
C223 C222 Mg5 68.43(8)
C237 C223 C224 120.02(13)
C237 C223 C222 119.22(13)
C224 C223 C222 106.91(13)
C237 C223 Mg5 108.85(10)
C224 C223 Mg5 119.25(10)
C222 C223 Mg5 74.52(8)
C225 C224 C203 120.03(14)
C225 C224 C223 119.37(14)
C203 C224 C223 109.17(13)
C224 C225 C226 119.83(13)
C224 C225 C206 119.35(14)
C226 C225 C206 107.91(13)
C224 C225 Mg4 152.03(11)
C226 C225 Mg4 73.60(8)
C206 C225 Mg4 73.15(8)
C238 C226 C227 120.47(13)
C238 C226 C225 120.81(13)
C227 C226 C225 107.90(13)
C238 C226 Mg4 151.30(11)
C227 C226 Mg4 72.58(8)
C225 C226 Mg4 71.82(8)
C228 C227 C226 119.84(13)
C228 C227 C207 120.34(14)
C226 C227 C207 108.27(13)
C228 C227 Mg4 151.52(11)
C226 C227 Mg4 73.16(8)
C207 C227 Mg4 72.38(8)
C227 C228 C210 118.80(13)
C227 C228 C229 119.58(13)
C210 C228 C229 108.18(13)
C239 C229 C230 120.29(13)
C239 C229 C228 120.39(14)
C230 C229 C228 107.72(13)
C231 C230 C211 119.25(14)
C231 C230 C229 119.35(13)
C211 C230 C229 107.98(13)
C230 C231 C232 120.37(14)
C230 C231 C214 120.81(13)
C232 C231 C214 107.88(13)
C230 C231 Mg3 151.19(11)
C232 C231 Mg3 72.47(8)
C214 C231 Mg3 72.20(8)
C240 C232 C231 120.02(13)
C240 C232 C233 120.44(13)
C231 C232 C233 108.15(13)
C240 C232 Mg3 151.16(11)
C231 C232 Mg3 73.23(8)
C233 C232 Mg3 72.37(8)
C234 C233 C215 120.13(14)
C234 C233 C232 119.99(13)
C215 C233 C232 107.91(13)
C234 C233 Mg3 151.10(11)
C215 C233 Mg3 73.39(9)
C232 C233 Mg3 72.97(8)
C233 C234 C235 119.08(13)
C233 C234 C218 119.14(13)
C235 C234 C218 108.34(13)
C236 C235 C234 120.52(14)
C236 C235 C221 120.17(13)
C234 C235 C221 107.60(13)
C235 C236 C240 121.04(14)
C235 C236 C237 120.43(14)
C240 C236 C237 107.57(13)
C238 C237 C223 120.65(13)
C238 C237 C236 108.38(13)
C223 C237 C236 120.38(13)
C226 C238 C237 119.18(14)
C226 C238 C239 119.46(13)
C237 C238 C239 108.02(13)
C229 C239 C238 120.25(13)
C229 C239 C240 120.37(14)
C238 C239 C240 107.68(13)
C232 C240 C236 118.90(13)
C232 C240 C239 119.58(13)
C236 C240 C239 108.33(13)
C242 C241 C246 117.6(3)
C242 C241 H241 121.2
C246 C241 H241 121.2
C243 C242 C241 121.0(4)
C243 C242 H242 119.5
C241 C242 H242 119.5
C244 C243 C242 120.3(4)
C244 C243 H243 119.8
C242 C243 H243 119.8
C243 C244 C245 121.7(4)
C243 C244 H244 119.1
C245 C244 H244 119.1
C244 C245 C246 121.0(3)
C244 C245 H245 119.5
C246 C245 H245 119.5
C245 C246 C241 118.4(4)
C245 C246 H246 120.8
C241 C246 H246 120.8
C256 C251 C252 119.5(2)
C256 C251 H251 120.3
C252 C251 H251 120.3
C253 C252 C251 120.1(2)
C253 C252 H252 119.9
C251 C252 H252 119.9
C254 C253 C252 120.0(2)
C254 C253 H253 120.0
C252 C253 H253 120.0
C255 C254 C253 119.9(2)
C255 C254 H254 120.0
C253 C254 H254 120.0
C254 C255 C256 120.2(2)
C254 C255 H255 119.9
C256 C255 H255 119.9
C255 C256 C251 120.3(2)
C255 C256 H256 119.9
C251 C256 H256 119.9
C266 C261 C262 120.0(2)
C266 C261 H261 120.0
C262 C261 H261 120.0
C261 C262 C263 118.8(2)
C261 C262 H262 120.6
C263 C262 H262 120.6
C264 C263 C262 119.3(2)
C264 C263 H263 120.3
C262 C263 H263 120.3
C265 C264 C263 120.5(3)
C265 C264 H264 119.8
C263 C264 H264 119.8
C264 C265 C266 121.0(2)
C264 C265 H265 119.5
C266 C265 H265 119.5
C261 C266 C265 120.3(2)
C261 C266 H266 119.8
C265 C266 H266 119.8
C276 C271 C272 119.9(2)
C276 C271 H271 120.1
C272 C271 H271 120.1
C273 C272 C271 120.2(2)
C273 C272 H272 119.9
C271 C272 H272 119.9
C274 C273 C272 119.5(2)
C274 C273 H273 120.2
C272 C273 H273 120.2
C273 C274 C275 120.3(2)
C273 C274 H274 119.8
C275 C274 H274 119.8
C276 C275 C274 120.2(2)
C276 C275 H275 119.9
C274 C275 H275 119.9
C275 C276 C271 119.9(2)
C275 C276 H276 120.1
C271 C276 H276 120.1
C286 C281 C282 120.0(3)
C286 C281 H281 120.0
C282 C281 H281 120.0
C281 C282 C283 120.4(3)
C281 C282 H282 119.8
C283 C282 H282 119.8
C282 C283 C284 119.5(4)
C282 C283 H283 120.3
C284 C283 H283 120.3
C285 C284 C283 118.9(3)
C285 C284 H284 120.6
C283 C284 H284 120.6
C286 C285 C284 121.5(3)
C286 C285 H285 119.2
C284 C285 H285 119.2
C285 C286 C281 119.8(3)
C285 C286 H286 120.1
C281 C286 H286 120.1
C292 C291 C296 120.3(3)
C292 C291 H291 119.9
C296 C291 H291 119.9
C291 C292 C293 120.2(3)
C291 C292 H292 119.9
C293 C292 H292 119.9
C294 C293 C292 119.8(3)
C294 C293 H293 120.1
C292 C293 H293 120.1
C295 C294 C293 119.9(3)
C295 C294 H294 120.0
C293 C294 H294 120.0
C294 C295 C296 120.4(3)
C294 C295 H295 119.8
C296 C295 H295 119.8
C291 C296 C295 119.4(3)
C291 C296 H296 120.3
C295 C296 H296 120.3
C302 C301 C306 120.7(4)
C302 C301 H301 119.7
C306 C301 H301 119.7
C301 C302 C303 120.7(3)
C301 C302 H302 119.6
C303 C302 H302 119.6
C302 C303 C304 121.0(3)
C302 C303 H303 119.5
C304 C303 H303 119.5
C305 C304 C303 119.4(4)
C305 C304 H304 120.3
C303 C304 H304 120.3
C304 C305 C306 119.5(3)
C304 C305 H305 120.2
C306 C305 H305 120.2
C301 C306 C305 118.7(3)
C301 C306 H306 120.6
C305 C306 H306 120.6

loop_
_geom_bond_atom_site_label_1
_geom_bond_atom_site_label_2
_geom_bond_distance
Mg1 N2 2.0071(14)
Mg1 N1 2.0092(15)
Mg1 C181 2.3991(15)
Mg1 C185 2.4258(15)
Mg1 C184 2.4311(16)
Mg1 C182 2.4671(16)
Mg1 C183 2.4752(16)
Mg2 N4 2.0058(14)
Mg2 N3 2.0077(14)
Mg2 C186 2.4071(15)
Mg2 C201 2.4453(16)
Mg2 C187 2.4452(15)
Mg2 C200 2.4650(16)
Mg2 C220 2.4766(16)
Mg3 N5 2.0077(14)
Mg3 N6 2.0114(14)
Mg3 C233 2.4390(16)
Mg3 C214 2.4417(16)
Mg3 C232 2.4469(15)
Mg3 C215 2.4534(16)
Mg3 C231 2.4569(15)
Mg4 N7 2.0122(14)
Mg4 N8 2.0128(14)
Mg4 C225 2.4309(15)
Mg4 C207 2.4374(16)
Mg4 C206 2.4442(16)
Mg4 C227 2.4468(16)
Mg4 C226 2.4545(15)
Mg5 N9 2.0015(14)
Mg5 N10 2.0023(14)
Mg5 C223 2.2703(15)
Mg5 C222 2.3528(15)
Mg6 N11 1.9979(14)
Mg6 N12 2.0008(14)
Mg6 C212 2.2647(15)
Mg6 C194 2.3413(15)
N1 C2 1.332(2)
N1 C6 1.441(2)
N2 C4 1.328(2)
N2 C15 1.441(2)
N3 C32 1.330(2)
N3 C36 1.439(2)
N4 C34 1.331(2)
N4 C45 1.439(2)
N5 C62 1.334(2)
N5 C66 1.441(2)
N6 C64 1.333(2)
N6 C75 1.440(2)
N7 C92 1.334(2)
N7 C96 1.443(2)
N8 C94 1.335(2)
N8 C105 1.442(2)
N9 C122 1.337(2)
N9 C126 1.438(2)
N10 C124 1.329(2)
N10 C135 1.4406(19)
N11 C152 1.336(2)
N11 C156 1.438(2)
N12 C154 1.335(2)
N12 C165 1.440(2)
C1 C2 1.511(2)
C1 H1A 0.9800
C1 H1B 0.9800
C1 H1C 0.9800
C2 C3 1.403(2)
C3 C4 1.405(3)
C3 H3 0.9500
C4 C5 1.514(2)
C5 H5A 0.9800
C5 H5B 0.9800
C5 H5C 0.9800
C6 C7 1.398(3)
C6 C11 1.399(2)
C7 C8 1.395(3)
C7 C12 1.503(3)
C8 C9 1.389(4)
C8 H8 0.9500
C9 C10 1.378(3)
C9 C13 1.515(3)
C10 C11 1.393(3)
C10 H10 0.9500
C11 C14 1.504(3)
C12 H12A 0.9800
C12 H12B 0.9800
C12 H12C 0.9800
C13 H13A 0.9800
C13 H13B 0.9800
C13 H13C 0.9800
C14 H14A 0.9800
C14 H14B 0.9800
C14 H14C 0.9800
C15 C20 1.398(2)
C15 C16 1.403(2)
C16 C17 1.391(2)
C16 C21 1.503(2)
C17 C18 1.388(2)
C17 H17 0.9500
C18 C19 1.387(3)
C18 C22 1.507(3)
C19 C20 1.392(3)
C19 H19 0.9500
C20 C23 1.505(3)
C21 H21A 0.9800
C21 H21B 0.9800
C21 H21C 0.9800
C22 H22A 0.9800
C22 H22B 0.9800
C22 H22C 0.9800
C23 H23A 0.9800
C23 H23B 0.9800
C23 H23C 0.9800
C31 C32 1.515(2)
C31 H31A 0.9800
C31 H31B 0.9800
C31 H31C 0.9800
C32 C33 1.405(3)
C33 C34 1.406(2)
C33 H33 0.9500
C34 C35 1.513(2)
C35 H35A 0.9800
C35 H35B 0.9800
C35 H35C 0.9800
C36 C41 1.398(2)
C36 C37 1.401(2)
C37 C38 1.393(2)
C37 C42 1.506(2)
C38 C39 1.389(3)
C38 H38 0.9500
C39 C40 1.387(3)
C39 C43 1.507(3)
C40 C41 1.391(3)
C40 H40 0.9500
C41 C44 1.508(2)
C42 H42A 0.9800
C42 H42B 0.9800
C42 H42C 0.9800
C43 H43A 0.9800
C43 H43B 0.9800
C43 H43C 0.9800
C44 H44A 0.9800
C44 H44B 0.9800
C44 H44C 0.9800
C45 C50 1.399(2)
C45 C46 1.399(2)
C46 C47 1.390(3)
C46 C51 1.509(3)
C47 C48 1.389(3)
C47 H47 0.9500
C48 C49 1.385(3)
C48 C52 1.505(3)
C49 C50 1.392(2)
C49 H49 0.9500
C50 C53 1.503(2)
C51 H51A 0.9800
C51 H51B 0.9800
C51 H51C 0.9800
C52 H52A 0.9800
C52 H52B 0.9800
C52 H52C 0.9800
C53 H53A 0.9800
C53 H53B 0.9800
C53 H53C 0.9800
C61 C62 1.510(2)
C61 H61A 0.9800
C61 H61B 0.9800
C61 H61C 0.9800
C62 C63 1.408(2)
C63 C64 1.407(2)
C63 H63 0.9500
C64 C65 1.510(2)
C65 H65A 0.9800
C65 H65B 0.9800
C65 H65C 0.9800
C66 C71 1.396(2)
C66 C67 1.401(2)
C67 C68 1.394(2)
C67 C72 1.506(2)
C68 C69 1.381(3)
C68 H68 0.9500
C69 C70 1.388(3)
C69 C73 1.513(3)
C70 C71 1.393(2)
C70 H70 0.9500
C71 C74 1.509(2)
C72 H72A 0.9800
C72 H72B 0.9800
C72 H72C 0.9800
C73 H73A 0.9800
C73 H73B 0.9800
C73 H73C 0.9800
C74 H74A 0.9800
C74 H74B 0.9800
C74 H74C 0.9800
C75 C80 1.400(2)
C75 C76 1.404(2)
C76 C77 1.390(2)
C76 C81 1.505(2)
C77 C78 1.394(2)
C77 H77 0.9500
C78 C79 1.389(2)
C78 C82 1.507(2)
C79 C80 1.391(2)
C79 H79 0.9500
C80 C83 1.508(2)
C81 H81A 0.9800
C81 H81B 0.9800
C81 H81C 0.9800
C82 H82A 0.9800
C82 H82B 0.9800
C82 H82C 0.9800
C83 H83A 0.9800
C83 H83B 0.9800
C83 H83C 0.9800
C91 C92 1.511(2)
C91 H91A 0.9800
C91 H91B 0.9800
C91 H91C 0.9800
C92 C93 1.406(2)
C93 C94 1.405(2)
C93 H93 0.9500
C94 C95 1.511(2)
C95 H95A 0.9800
C95 H95B 0.9800
C95 H95C 0.9800
C96 C101 1.395(2)
C96 C97 1.404(2)
C97 C98 1.395(2)
C97 C102 1.501(2)
C98 C99 1.383(3)
C98 H98 0.9500
C99 C100 1.387(2)
C99 C103 1.513(2)
C100 C101 1.399(2)
C100 H100 0.9500
C101 C104 1.507(2)
C102 H10A 0.9800
C102 H10B 0.9800
C102 H10C 0.9800
C103 H10D 0.9800
C103 H10E 0.9800
C103 H10F 0.9800
C104 H10G 0.9800
C104 H10H 0.9800
C104 H10I 0.9800
C105 C110 1.397(2)
C105 C106 1.400(2)
C106 C107 1.393(2)
C106 C111 1.506(2)
C107 C108 1.387(2)
C107 H107 0.9500
C108 C109 1.386(2)
C108 C112 1.508(2)
C109 C110 1.395(2)
C109 H109 0.9500
C110 C113 1.508(2)
C111 H11A 0.9800
C111 H11B 0.9800
C111 H11C 0.9800
C112 H11D 0.9800
C112 H11E 0.9800
C112 H11F 0.9800
C113 H11G 0.9800
C113 H11H 0.9800
C113 H11I 0.9800
C121 C122 1.510(2)
C121 H12D 0.9800
C121 H12E 0.9800
C121 H12F 0.9800
C122 C123 1.399(2)
C123 C124 1.407(2)
C123 H123 0.9500
C124 C125 1.510(2)
C125 H12G 0.9800
C125 H12H 0.9800
C125 H12I 0.9800
C126 C127 1.400(2)
C126 C131 1.403(2)
C127 C128 1.395(2)
C127 C132 1.507(2)
C128 C129 1.389(3)
C128 H128 0.9500
C129 C130 1.383(3)
C129 C133 1.510(3)
C130 C131 1.394(2)
C130 H130 0.9500
C131 C134 1.501(2)
C132 H13D 0.9800
C132 H13E 0.9800
C132 H13F 0.9800
C133 H13G 0.9800
C133 H13H 0.9800
C133 H13I 0.9800
C134 H13J 0.9800
C134 H13K 0.9800
C134 H13L 0.9800
C135 C136 1.395(2)
C135 C140 1.399(2)
C136 C137 1.394(2)
C136 C141 1.506(2)
C137 C138 1.388(3)
C137 H137 0.9500
C138 C139 1.389(3)
C138 C142 1.505(2)
C139 C140 1.394(2)
C139 H139 0.9500
C140 C143 1.506(2)
C141 H14D 0.9800
C141 H14E 0.9800
C141 H14F 0.9800
C142 H14G 0.9800
C142 H14H 0.9800
C142 H14I 0.9800
C143 H14J 0.9800
C143 H14K 0.9800
C143 H14L 0.9800
C151 C152 1.514(2)
C151 H15A 0.9800
C151 H15B 0.9800
C151 H15C 0.9800
C152 C153 1.398(2)
C153 C154 1.405(2)
C153 H153 0.9500
C154 C155 1.511(2)
C155 H15D 0.9800
C155 H15E 0.9800
C155 H15F 0.9800
C156 C157 1.400(2)
C156 C161 1.404(2)
C157 C158 1.392(2)
C157 C162 1.506(2)
C158 C159 1.389(3)
C158 H158 0.9500
C159 C160 1.385(3)
C159 C163 1.509(3)
C160 C161 1.395(2)
C160 H160 0.9500
C161 C164 1.502(3)
C162 H16A 0.9800
C162 H16B 0.9800
C162 H16C 0.9800
C163 H16D 0.9800
C163 H16E 0.9800
C163 H16F 0.9800
C164 H16G 0.9800
C164 H16H 0.9800
C164 H16I 0.9800
C165 C170 1.398(2)
C165 C166 1.400(2)
C166 C167 1.393(2)
C166 C171 1.504(3)
C167 C168 1.391(3)
C167 H167 0.9500
C168 C169 1.390(3)
C168 C172 1.507(2)
C169 C170 1.395(2)
C169 H169 0.9500
C170 C173 1.505(2)
C171 H17A 0.9800
C171 H17B 0.9800
C171 H17C 0.9800
C172 H17D 0.9800
C172 H17E 0.9800
C172 H17F 0.9800
C173 H17G 0.9800
C173 H17H 0.9800
C173 H17I 0.9800
C181 C186 1.441(2)
C181 C185 1.445(2)
C181 C182 1.450(2)
C182 C189 1.423(2)
C182 C183 1.441(2)
C183 C192 1.423(2)
C183 C184 1.449(2)
C184 C195 1.425(2)
C184 C185 1.454(2)
C185 C198 1.422(2)
C186 C187 1.445(2)
C186 C200 1.455(2)
C187 C188 1.422(2)
C187 C201 1.449(2)
C188 C204 1.434(2)
C188 C189 1.441(2)
C189 C190 1.438(2)
C190 C191 1.421(2)
C190 C205 1.444(2)
C191 C208 1.440(2)
C191 C192 1.442(2)
C192 C193 1.433(2)
C193 C194 1.435(2)
C193 C209 1.444(2)
C194 C195 1.447(2)
C194 C212 1.468(2)
C195 C196 1.435(2)
C196 C197 1.431(2)
C196 C213 1.433(2)
C197 C216 1.436(2)
C197 C198 1.435(2)
C198 C199 1.441(2)
C199 C200 1.424(2)
C199 C217 1.437(2)
C200 C220 1.440(2)
C201 C202 1.424(2)
C201 C220 1.447(2)
C202 C203 1.434(2)
C202 C222 1.447(2)
C203 C224 1.431(2)
C203 C204 1.431(2)
C204 C205 1.438(2)
C205 C206 1.416(2)
C206 C207 1.447(2)
C206 C225 1.454(2)
C207 C208 1.424(2)
C207 C227 1.449(2)
C208 C209 1.436(2)
C209 C210 1.419(2)
C210 C228 1.436(2)
C210 C211 1.445(2)
C211 C230 1.429(2)
C211 C212 1.433(2)
C212 C213 1.447(2)
C213 C214 1.422(2)
C214 C231 1.451(2)
C214 C215 1.454(2)
C215 C216 1.417(2)
C215 C233 1.443(2)
C216 C217 1.445(2)
C217 C218 1.419(2)
C218 C234 1.439(2)
C218 C219 1.442(2)
C219 C220 1.424(2)
C219 C221 1.432(2)
C221 C222 1.435(2)
C221 C235 1.444(2)
C222 C223 1.471(2)
C223 C237 1.433(2)
C223 C224 1.447(2)
C224 C225 1.422(2)
C225 C226 1.452(2)
C226 C238 1.421(2)
C226 C227 1.444(2)
C227 C228 1.423(2)
C228 C229 1.445(2)
C229 C239 1.415(2)
C229 C230 1.444(2)
C230 C231 1.419(2)
C231 C232 1.446(2)
C232 C240 1.418(2)
C232 C233 1.456(2)
C233 C234 1.423(2)
C234 C235 1.437(2)
C235 C236 1.416(2)
C236 C240 1.434(2)
C236 C237 1.446(2)
C237 C238 1.430(2)
C238 C239 1.442(2)
C239 C240 1.443(2)
C241 C242 1.397(7)
C241 C246 1.412(6)
C241 H241 0.9500
C242 C243 1.332(7)
C242 H242 0.9500
C243 C244 1.326(5)
C243 H243 0.9500
C244 C245 1.342(4)
C244 H244 0.9500
C245 C246 1.356(5)
C245 H245 0.9500
C246 H246 0.9500
C251 C256 1.381(3)
C251 C252 1.382(3)
C251 H251 0.9500
C252 C253 1.380(3)
C252 H252 0.9500
C253 C254 1.378(3)
C253 H253 0.9500
C254 C255 1.375(3)
C254 H254 0.9500
C255 C256 1.376(3)
C255 H255 0.9500
C256 H256 0.9500
C261 C266 1.359(3)
C261 C262 1.380(4)
C261 H261 0.9500
C262 C263 1.407(5)
C262 H262 0.9500
C263 C264 1.363(5)
C263 H263 0.9500
C264 C265 1.345(4)
C264 H264 0.9500
C265 C266 1.362(3)
C265 H265 0.9500
C266 H266 0.9500
C271 C276 1.377(3)
C271 C272 1.386(3)
C271 H271 0.9500
C272 C273 1.378(3)
C272 H272 0.9500
C273 C274 1.377(3)
C273 H273 0.9500
C274 C275 1.379(3)
C274 H274 0.9500
C275 C276 1.375(3)
C275 H275 0.9500
C276 H276 0.9500
C281 C286 1.355(4)
C281 C282 1.357(5)
C281 H281 0.9500
C282 C283 1.372(5)
C282 H282 0.9500
C283 C284 1.372(5)
C283 H283 0.9500
C284 C285 1.358(5)
C284 H284 0.9500
C285 C286 1.350(5)
C285 H285 0.9500
C286 H286 0.9500
C291 C292 1.365(4)
C291 C296 1.374(4)
C291 H291 0.9500
C292 C293 1.377(4)
C292 H292 0.9500
C293 C294 1.371(4)
C293 H293 0.9500
C294 C295 1.368(5)
C294 H294 0.9500
C295 C296 1.379(4)
C295 H295 0.9500
C296 H296 0.9500
C301 C302 1.341(4)
C301 C306 1.375(5)
C301 H301 0.9500
C302 C303 1.361(4)
C302 H302 0.9500
C303 C304 1.374(4)
C303 H303 0.9500
C304 C305 1.365(6)
C304 H304 0.9500
C305 C306 1.420(6)
C305 H305 0.9500
C306 H306 0.9500

loop_
_geom_torsion_atom_site_label_1
_geom_torsion_atom_site_label_2
_geom_torsion_atom_site_label_3
_geom_torsion_atom_site_label_4
_geom_torsion
C6 N1 C2 C3 170.58(16)
Mg1 N1 C2 C3 -1.9(2)
C6 N1 C2 C1 -7.2(2)
Mg1 N1 C2 C1 -179.75(12)
N1 C2 C3 C4 -11.3(3)
C1 C2 C3 C4 166.63(19)
C15 N2 C4 C3 -169.87(17)
Mg1 N2 C4 C3 5.3(3)
C15 N2 C4 C5 6.9(3)
Mg1 N2 C4 C5 -178.00(15)
C2 C3 C4 N2 9.4(3)
C2 C3 C4 C5 -167.4(2)
C2 N1 C6 C7 -82.6(2)
Mg1 N1 C6 C7 90.28(17)
C2 N1 C6 C11 102.28(19)
Mg1 N1 C6 C11 -84.80(17)
C11 C6 C7 C8 -3.3(3)
N1 C6 C7 C8 -178.40(17)
C11 C6 C7 C12 174.90(18)
N1 C6 C7 C12 -0.2(3)
C6 C7 C8 C9 1.3(3)
C12 C7 C8 C9 -177.0(2)
C7 C8 C9 C10 1.3(3)
C7 C8 C9 C13 -177.5(2)
C8 C9 C10 C11 -1.8(3)
C13 C9 C10 C11 177.0(2)
C9 C10 C11 C6 -0.2(3)
C9 C10 C11 C14 178.79(19)
C7 C6 C11 C10 2.8(3)
N1 C6 C11 C10 177.85(16)
C7 C6 C11 C14 -176.15(17)
N1 C6 C11 C14 -1.1(2)
C4 N2 C15 C20 -92.0(2)
Mg1 N2 C15 C20 92.54(16)
C4 N2 C15 C16 95.4(2)
Mg1 N2 C15 C16 -80.00(16)
C20 C15 C16 C17 1.5(2)
N2 C15 C16 C17 174.12(14)
C20 C15 C16 C21 -173.81(16)
N2 C15 C16 C21 -1.2(2)
C15 C16 C17 C18 -1.7(2)
C21 C16 C17 C18 173.70(16)
C16 C17 C18 C19 1.0(3)
C16 C17 C18 C22 -174.75(17)
C17 C18 C19 C20 -0.2(3)
C22 C18 C19 C20 175.57(18)
C18 C19 C20 C15 0.1(3)
C18 C19 C20 C23 -175.82(17)
C16 C15 C20 C19 -0.8(2)
N2 C15 C20 C19 -173.13(15)
C16 C15 C20 C23 175.11(16)
N2 C15 C20 C23 2.8(2)
C36 N3 C32 C33 -171.27(16)
Mg2 N3 C32 C33 -1.5(2)
C36 N3 C32 C31 6.9(2)
Mg2 N3 C32 C31 176.61(13)
N3 C32 C33 C34 9.7(3)
C31 C32 C33 C34 -168.42(19)
C45 N4 C34 C33 171.33(16)
Mg2 N4 C34 C33 -2.3(2)
C45 N4 C34 C35 -7.0(2)
Mg2 N4 C34 C35 179.31(13)
C32 C33 C34 N4 -7.6(3)
C32 C33 C34 C35 170.80(19)
C32 N3 C36 C41 88.32(19)
Mg2 N3 C36 C41 -82.34(16)
C32 N3 C36 C37 -99.44(19)
Mg2 N3 C36 C37 89.90(16)
C41 C36 C37 C38 0.4(2)
N3 C36 C37 C38 -171.68(14)
C41 C36 C37 C42 176.11(15)
N3 C36 C37 C42 4.0(2)
C36 C37 C38 C39 -0.1(2)
C42 C37 C38 C39 -175.86(16)
C37 C38 C39 C40 -1.1(3)
C37 C38 C39 C43 173.92(17)
C38 C39 C40 C41 2.1(2)
C43 C39 C40 C41 -172.95(16)
C39 C40 C41 C36 -1.8(2)
C39 C40 C41 C44 172.39(16)
C37 C36 C41 C40 0.5(2)
N3 C36 C41 C40 172.76(14)
C37 C36 C41 C44 -173.64(15)
N3 C36 C41 C44 -1.4(2)
C34 N4 C45 C50 94.90(19)
Mg2 N4 C45 C50 -90.95(16)
C34 N4 C45 C46 -91.36(19)
Mg2 N4 C45 C46 82.79(16)
C50 C45 C46 C47 -0.4(2)
N4 C45 C46 C47 -174.15(15)
C50 C45 C46 C51 176.31(16)
N4 C45 C46 C51 2.6(2)
C45 C46 C47 C48 -0.2(3)
C51 C46 C47 C48 -177.00(17)
C46 C47 C48 C49 -0.5(3)
C46 C47 C48 C52 175.49(19)
C47 C48 C49 C50 1.8(3)
C52 C48 C49 C50 -174.10(18)
C48 C49 C50 C45 -2.5(2)
C48 C49 C50 C53 174.14(16)
C46 C45 C50 C49 1.7(2)
N4 C45 C50 C49 175.39(14)
C46 C45 C50 C53 -174.84(15)
N4 C45 C50 C53 -1.2(2)
C66 N5 C62 C63 -179.77(15)
Mg3 N5 C62 C63 0.2(2)
C66 N5 C62 C61 -0.3(2)
Mg3 N5 C62 C61 179.73(12)
N5 C62 C63 C64 1.2(3)
C61 C62 C63 C64 -178.28(17)
C75 N6 C64 C63 178.77(15)
Mg3 N6 C64 C63 -1.7(2)
C75 N6 C64 C65 -2.2(2)
Mg3 N6 C64 C65 177.39(12)
C62 C63 C64 N6 -0.4(3)
C62 C63 C64 C65 -179.50(17)
C62 N5 C66 C71 95.46(18)
Mg3 N5 C66 C71 -84.54(16)
C62 N5 C66 C67 -89.28(19)
Mg3 N5 C66 C67 90.73(15)
C71 C66 C67 C68 -1.9(2)
N5 C66 C67 C68 -177.17(14)
C71 C66 C67 C72 175.08(15)
N5 C66 C67 C72 -0.1(2)
C66 C67 C68 C69 0.8(3)
C72 C67 C68 C69 -176.27(17)
C67 C68 C69 C70 0.6(3)
C67 C68 C69 C73 178.15(19)
C68 C69 C70 C71 -0.8(3)
C73 C69 C70 C71 -178.37(18)
C69 C70 C71 C66 -0.3(3)
C69 C70 C71 C74 177.23(16)
C67 C66 C71 C70 1.7(2)
N5 C66 C71 C70 176.95(14)
C67 C66 C71 C74 -175.82(15)
N5 C66 C71 C74 -0.6(2)
C64 N6 C75 C80 -85.24(19)
Mg3 N6 C75 C80 95.17(15)
C64 N6 C75 C76 99.55(18)
Mg3 N6 C75 C76 -80.04(16)
C80 C75 C76 C77 -0.7(2)
N6 C75 C76 C77 174.52(14)
C80 C75 C76 C81 179.65(15)
N6 C75 C76 C81 -5.2(2)
C75 C76 C77 C78 1.4(2)
C81 C76 C77 C78 -178.94(16)
C76 C77 C78 C79 -0.2(3)
C76 C77 C78 C82 -178.92(16)
C77 C78 C79 C80 -1.8(2)
C82 C78 C79 C80 176.94(16)
C78 C79 C80 C75 2.5(2)
C78 C79 C80 C83 -176.17(16)
C76 C75 C80 C79 -1.2(2)
N6 C75 C80 C79 -176.35(14)
C76 C75 C80 C83 177.44(15)
N6 C75 C80 C83 2.3(2)
C96 N7 C92 C93 -178.94(15)
Mg4 N7 C92 C93 0.8(2)
C96 N7 C92 C91 0.8(2)
Mg4 N7 C92 C91 -179.41(12)
N7 C92 C93 C94 0.6(3)
C91 C92 C93 C94 -179.17(17)
C105 N8 C94 C93 -179.53(15)
Mg4 N8 C94 C93 -2.0(2)
C105 N8 C94 C95 -0.3(2)
Mg4 N8 C94 C95 177.17(12)
C92 C93 C94 N8 0.1(3)
C92 C93 C94 C95 -179.13(17)
C92 N7 C96 C101 91.73(18)
Mg4 N7 C96 C101 -88.03(16)
C92 N7 C96 C97 -90.11(18)
Mg4 N7 C96 C97 90.12(16)
C101 C96 C97 C98 -3.4(2)
N7 C96 C97 C98 178.49(14)
C101 C96 C97 C102 176.02(15)
N7 C96 C97 C102 -2.1(2)
C96 C97 C98 C99 0.3(2)
C102 C97 C98 C99 -179.06(16)
C97 C98 C99 C100 2.2(2)
C97 C98 C99 C103 -178.04(16)
C98 C99 C100 C101 -1.8(2)
C103 C99 C100 C101 178.43(16)
C97 C96 C101 C100 3.8(2)
N7 C96 C101 C100 -178.11(14)
C97 C96 C101 C104 -175.16(15)
N7 C96 C101 C104 3.0(2)
C99 C100 C101 C96 -1.1(2)
C99 C100 C101 C104 177.81(16)
C94 N8 C105 C110 93.93(18)
Mg4 N8 C105 C110 -83.65(16)
C94 N8 C105 C106 -88.71(19)
Mg4 N8 C105 C106 93.71(16)
C110 C105 C106 C107 -2.4(2)
N8 C105 C106 C107 -179.71(14)
C110 C105 C106 C111 177.29(16)
N8 C105 C106 C111 0.0(2)
C105 C106 C107 C108 1.9(2)
C111 C106 C107 C108 -177.74(17)
C106 C107 C108 C109 -0.6(2)
C106 C107 C108 C112 177.59(16)
C107 C108 C109 C110 -0.4(2)
C112 C108 C109 C110 -178.52(16)
C108 C109 C110 C105 -0.1(2)
C108 C109 C110 C113 179.29(16)
C106 C105 C110 C109 1.5(2)
N8 C105 C110 C109 178.84(14)
C106 C105 C110 C113 -177.88(15)
N8 C105 C110 C113 -0.5(2)
C126 N9 C122 C123 -176.11(16)
Mg5 N9 C122 C123 7.9(2)
C126 N9 C122 C121 3.3(2)
Mg5 N9 C122 C121 -172.62(13)
N9 C122 C123 C124 1.0(3)
C121 C122 C123 C124 -178.48(18)
C135 N10 C124 C123 177.37(15)
Mg5 N10 C124 C123 -2.9(2)
C135 N10 C124 C125 -3.1(2)
Mg5 N10 C124 C125 176.72(12)
C122 C123 C124 N10 -4.0(3)
C122 C123 C124 C125 176.45(18)
C122 N9 C126 C127 85.23(19)
Mg5 N9 C126 C127 -98.84(15)
C122 N9 C126 C131 -95.82(18)
Mg5 N9 C126 C131 80.11(17)
C131 C126 C127 C128 2.1(2)
N9 C126 C127 C128 -178.93(14)
C131 C126 C127 C132 -178.99(15)
N9 C126 C127 C132 -0.1(2)
C126 C127 C128 C129 -1.5(2)
C132 C127 C128 C129 179.66(16)
C127 C128 C129 C130 -0.4(3)
C127 C128 C129 C133 179.16(17)
C128 C129 C130 C131 1.6(3)
C133 C129 C130 C131 -177.94(16)
C129 C130 C131 C126 -0.9(2)
C129 C130 C131 C134 177.30(16)
C127 C126 C131 C130 -1.0(2)
N9 C126 C131 C130 -179.93(14)
C127 C126 C131 C134 -179.21(15)
N9 C126 C131 C134 1.9(2)
C124 N10 C135 C136 88.65(18)
Mg5 N10 C135 C136 -91.13(16)
C124 N10 C135 C140 -93.89(18)
Mg5 N10 C135 C140 86.34(15)
C140 C135 C136 C137 -0.4(2)
N10 C135 C136 C137 177.03(14)
C140 C135 C136 C141 179.89(15)
N10 C135 C136 C141 -2.7(2)
C135 C136 C137 C138 -0.4(2)
C141 C136 C137 C138 179.37(15)
C136 C137 C138 C139 0.8(2)
C136 C137 C138 C142 -179.63(16)
C137 C138 C139 C140 -0.5(2)
C142 C138 C139 C140 179.93(16)
C138 C139 C140 C135 -0.2(2)
C138 C139 C140 C143 179.74(16)
C136 C135 C140 C139 0.6(2)
N10 C135 C140 C139 -176.82(14)
C136 C135 C140 C143 -179.29(15)
N10 C135 C140 C143 3.2(2)
C156 N11 C152 C153 -178.03(16)
Mg6 N11 C152 C153 5.1(2)
C156 N11 C152 C151 2.0(2)
Mg6 N11 C152 C151 -174.88(12)
N11 C152 C153 C154 1.3(3)
C151 C152 C153 C154 -178.78(17)
C165 N12 C154 C153 178.07(15)
Mg6 N12 C154 C153 -3.9(2)
C165 N12 C154 C155 -2.2(2)
Mg6 N12 C154 C155 175.84(12)
C152 C153 C154 N12 -1.9(3)
C152 C153 C154 C155 178.29(17)
C152 N11 C156 C157 86.19(19)
Mg6 N11 C156 C157 -96.86(16)
C152 N11 C156 C161 -94.57(18)
Mg6 N11 C156 C161 82.38(17)
C161 C156 C157 C158 2.5(2)
N11 C156 C157 C158 -178.31(14)
C161 C156 C157 C162 -178.50(16)
N11 C156 C157 C162 0.7(2)
C156 C157 C158 C159 -1.7(2)
C162 C157 C158 C159 179.26(16)
C157 C158 C159 C160 -0.3(3)
C157 C158 C159 C163 177.28(17)
C158 C159 C160 C161 1.7(3)
C163 C159 C160 C161 -175.94(16)
C159 C160 C161 C156 -0.9(2)
C159 C160 C161 C164 177.43(16)
C157 C156 C161 C160 -1.2(2)
N11 C156 C161 C160 179.57(14)
C157 C156 C161 C164 -179.55(15)
N11 C156 C161 C164 1.2(2)
C154 N12 C165 C170 86.56(18)
Mg6 N12 C165 C170 -91.45(16)
C154 N12 C165 C166 -96.13(18)
Mg6 N12 C165 C166 85.86(16)
C170 C165 C166 C167 -1.4(2)
N12 C165 C166 C167 -178.69(14)
C170 C165 C166 C171 178.17(16)
N12 C165 C166 C171 0.9(2)
C165 C166 C167 C168 0.5(2)
C171 C166 C167 C168 -179.10(17)
C166 C167 C168 C169 0.3(3)
C166 C167 C168 C172 -179.26(17)
C167 C168 C169 C170 -0.2(2)
C172 C168 C169 C170 179.39(16)
C168 C169 C170 C165 -0.7(2)
C168 C169 C170 C173 178.24(15)
C166 C165 C170 C169 1.5(2)
N12 C165 C170 C169 178.77(14)
C166 C165 C170 C173 -177.42(15)
N12 C165 C170 C173 -0.2(2)
C186 C181 C182 C189 3.0(2)
C185 C181 C182 C189 142.36(14)
Mg1 C181 C182 C189 -150.70(14)
C186 C181 C182 C183 -142.43(14)
C185 C181 C182 C183 -3.09(16)
Mg1 C181 C182 C183 63.84(10)
C186 C181 C182 Mg1 153.73(14)
C185 C181 C182 Mg1 -66.93(10)
C189 C182 C183 C192 0.0(2)
C181 C182 C183 C192 145.96(14)
Mg1 C182 C183 C192 -152.28(14)
C189 C182 C183 C184 -144.86(14)
C181 C182 C183 C184 1.13(16)
Mg1 C182 C183 C184 62.89(10)
C189 C182 C183 Mg1 152.25(14)
C181 C182 C183 Mg1 -61.76(10)
C192 C183 C184 C195 -1.7(2)
C182 C183 C184 C195 142.98(14)
Mg1 C183 C184 C195 -153.11(14)
C192 C183 C184 C185 -143.41(14)
C182 C183 C184 C185 1.25(16)
Mg1 C183 C184 C185 65.17(10)
C192 C183 C184 Mg1 151.42(13)
C182 C183 C184 Mg1 -63.92(10)
C186 C181 C185 C198 -2.8(2)
C182 C181 C185 C198 -142.13(14)
Mg1 C181 C185 C198 149.82(14)
C186 C181 C185 C184 143.21(13)
C182 C181 C185 C184 3.85(16)
Mg1 C181 C185 C184 -64.21(10)
C186 C181 C185 Mg1 -152.58(13)
C182 C181 C185 Mg1 68.06(10)
C195 C184 C185 C198 1.3(2)
C183 C184 C185 C198 143.24(14)
Mg1 C184 C185 C198 -150.19(14)
C195 C184 C185 C181 -145.07(14)
C183 C184 C185 C181 -3.16(16)
Mg1 C184 C185 C181 63.41(10)
C195 C184 C185 Mg1 151.52(14)
C183 C184 C185 Mg1 -66.57(10)
C185 C181 C186 C187 -134.50(15)
C182 C181 C186 C187 0.4(2)
Mg1 C181 C186 C187 115.1(2)
C185 C181 C186 C200 -0.1(2)
C182 C181 C186 C200 134.74(15)
Mg1 C181 C186 C200 -110.5(2)
C185 C181 C186 Mg2 113.7(2)
C182 C181 C186 Mg2 -111.4(2)
Mg1 C181 C186 Mg2 3.3(4)
C181 C186 C187 C188 -3.5(2)
C200 C186 C187 C188 -142.43(14)
Mg2 C186 C187 C188 149.68(14)
C181 C186 C187 C201 142.88(13)
C200 C186 C187 C201 3.95(16)
Mg2 C186 C187 C201 -63.94(10)
C181 C186 C187 Mg2 -153.19(13)
C200 C186 C187 Mg2 67.89(10)
C186 C187 C188 C204 140.43(15)
C201 C187 C188 C204 -1.8(2)
Mg2 C187 C188 C204 -111.4(2)
C186 C187 C188 C189 3.2(2)
C201 C187 C188 C189 -139.00(15)
Mg2 C187 C188 C189 111.3(2)
C183 C182 C189 C190 1.7(2)
C181 C182 C189 C190 -139.78(15)
Mg1 C182 C189 C190 113.5(2)
C183 C182 C189 C188 138.16(14)
C181 C182 C189 C188 -3.3(2)
Mg1 C182 C189 C188 -110.1(2)
C187 C188 C189 C182 0.2(2)
C204 C188 C189 C182 -141.22(14)
C187 C188 C189 C190 141.03(14)
C204 C188 C189 C190 -0.42(16)
C182 C189 C190 C191 -1.5(2)
C188 C189 C190 C191 -142.38(14)
C182 C189 C190 C205 141.69(14)
C188 C189 C190 C205 0.85(16)
C189 C190 C191 C208 138.91(15)
C205 C190 C191 C208 0.4(2)
C189 C190 C191 C192 -0.4(2)
C205 C190 C191 C192 -138.91(14)
C182 C183 C192 C193 -137.50(14)
C184 C183 C192 C193 2.8(2)
Mg1 C183 C192 C193 111.1(2)
C182 C183 C192 C191 -1.8(2)
C184 C183 C192 C191 138.43(14)
Mg1 C183 C192 C191 -113.2(2)
C190 C191 C192 C183 2.0(2)
C208 C191 C192 C183 -141.75(14)
C190 C191 C192 C193 142.25(14)
C208 C191 C192 C193 -1.54(16)
C183 C192 C193 C194 -3.2(2)
C191 C192 C193 C194 -143.29(14)
C183 C192 C193 C209 140.85(14)
C191 C192 C193 C209 0.71(16)
C192 C193 C194 C195 2.5(2)
C209 C193 C194 C195 -137.23(15)
C192 C193 C194 C212 139.08(14)
C209 C193 C194 C212 -0.6(2)
C192 C193 C194 Mg6 -146.61(11)
C209 C193 C194 Mg6 73.69(14)
C183 C184 C195 C196 -136.96(15)
C185 C184 C195 C196 0.4(2)
Mg1 C184 C195 C196 108.6(2)
C183 C184 C195 C194 0.9(2)
C185 C184 C195 C194 138.29(14)
Mg1 C184 C195 C194 -113.5(2)
C193 C194 C195 C184 -1.4(2)
C212 C194 C195 C184 -142.58(13)
Mg6 C194 C195 C184 142.06(12)
C193 C194 C195 C196 140.55(14)
C212 C194 C195 C196 -0.68(16)
Mg6 C194 C195 C196 -76.04(15)
C184 C195 C196 C197 -1.5(2)
C194 C195 C196 C197 -143.15(14)
C184 C195 C196 C213 142.32(14)
C194 C195 C196 C213 0.69(16)
C213 C196 C197 C216 -0.8(2)
C195 C196 C197 C216 138.55(15)
C213 C196 C197 C198 -138.43(15)
C195 C196 C197 C198 0.9(2)
C181 C185 C198 C197 139.83(15)
C184 C185 C198 C197 -1.9(2)
Mg1 C185 C198 C197 -111.4(2)
C181 C185 C198 C199 2.9(2)
C184 C185 C198 C199 -138.87(15)
Mg1 C185 C198 C199 111.6(2)
C196 C197 C198 C185 0.8(2)
C216 C197 C198 C185 -141.40(14)
C196 C197 C198 C199 142.10(14)
C216 C197 C198 C199 -0.07(16)
C185 C198 C199 C200 0.0(2)
C197 C198 C199 C200 -141.32(14)
C185 C198 C199 C217 140.88(14)
C197 C198 C199 C217 -0.43(16)
C217 C199 C200 C220 1.2(2)
C198 C199 C200 C220 137.91(14)
C217 C199 C200 C186 -139.61(14)
C198 C199 C200 C186 -2.9(2)
C217 C199 C200 Mg2 113.3(2)
C198 C199 C200 Mg2 -110.0(2)
C181 C186 C200 C199 3.0(2)
C187 C186 C200 C199 141.84(14)
Mg2 C186 C200 C199 -150.75(14)
C181 C186 C200 C220 -141.96(13)
C187 C186 C200 C220 -3.09(16)
Mg2 C186 C200 C220 64.33(10)
C181 C186 C200 Mg2 153.71(14)
C187 C186 C200 Mg2 -67.42(10)
C188 C187 C201 C202 1.2(2)
C186 C187 C201 C202 -145.60(14)
Mg2 C187 C201 C202 151.46(13)
C188 C187 C201 C220 143.45(14)
C186 C187 C201 C220 -3.33(16)
Mg2 C187 C201 C220 -66.27(10)
C188 C187 C201 Mg2 -150.27(14)
C186 C187 C201 Mg2 62.94(10)
C220 C201 C202 C203 -137.07(15)
C187 C201 C202 C203 0.6(2)
Mg2 C201 C202 C203 109.5(2)
C220 C201 C202 C222 1.0(2)
C187 C201 C202 C222 138.66(14)
Mg2 C201 C202 C222 -112.5(2)
C201 C202 C203 C224 142.15(14)
C222 C202 C203 C224 0.35(16)
C201 C202 C203 C204 -1.8(2)
C222 C202 C203 C204 -143.61(14)
C224 C203 C204 C188 -138.33(15)
C202 C203 C204 C188 1.2(2)
C224 C203 C204 C205 -0.7(2)
C202 C203 C204 C205 138.81(15)
C187 C188 C204 C203 0.6(2)
C189 C188 C204 C203 142.06(14)
C187 C188 C204 C205 -141.64(14)
C189 C188 C204 C205 -0.18(16)
C203 C204 C205 C206 -0.6(2)
C188 C204 C205 C206 141.63(14)
C203 C204 C205 C190 -141.50(14)
C188 C204 C205 C190 0.71(16)
C191 C190 C205 C206 1.2(2)
C189 C190 C205 C206 -142.08(13)
C191 C190 C205 C204 142.36(14)
C189 C190 C205 C204 -0.96(16)
C204 C205 C206 C207 -138.61(14)
C190 C205 C206 C207 -1.7(2)
C204 C205 C206 C225 1.8(2)
C190 C205 C206 C225 138.71(14)
C204 C205 C206 Mg4 111.0(2)
C190 C205 C206 Mg4 -112.1(2)
C205 C206 C207 C208 0.7(2)
C225 C206 C207 C208 -144.23(13)
Mg4 C206 C207 C208 151.83(13)
C205 C206 C207 C227 143.61(14)
C225 C206 C207 C227 -1.28(16)
Mg4 C206 C207 C227 -65.22(10)
C205 C206 C207 Mg4 -151.17(14)
C225 C206 C207 Mg4 63.94(10)
C206 C207 C208 C209 137.09(14)
C227 C207 C208 C209 -1.3(2)
Mg4 C207 C208 C209 -112.7(2)
C206 C207 C208 C191 1.0(2)
C227 C207 C208 C191 -137.48(14)
Mg4 C207 C208 C191 111.2(2)
C190 C191 C208 C207 -1.4(2)
C192 C191 C208 C207 142.19(13)
C190 C191 C208 C209 -141.84(14)
C192 C191 C208 C209 1.79(16)
C207 C208 C209 C210 1.0(2)
C191 C208 C209 C210 141.51(14)
C207 C208 C209 C193 -141.85(14)
C191 C208 C209 C193 -1.35(16)
C192 C193 C209 C210 -142.63(14)
C194 C193 C209 C210 1.2(2)
C192 C193 C209 C208 0.39(16)
C194 C193 C209 C208 144.22(13)
C208 C209 C210 C228 0.8(2)
C193 C209 C210 C228 139.09(15)
C208 C209 C210 C211 -138.91(15)
C193 C209 C210 C211 -0.6(2)
C209 C210 C211 C230 144.03(14)
C228 C210 C211 C230 -0.39(16)
C209 C210 C211 C212 -0.6(2)
C228 C210 C211 C212 -145.01(14)
C230 C211 C212 C213 -3.5(2)
C210 C211 C212 C213 136.87(15)
C230 C211 C212 C194 -139.26(14)
C210 C211 C212 C194 1.2(2)
C230 C211 C212 Mg6 140.94(12)
C210 C211 C212 Mg6 -78.65(14)
C193 C194 C212 C211 -0.5(2)
C195 C194 C212 C211 141.31(14)
Mg6 C194 C212 C211 -97.92(13)
C193 C194 C212 C213 -141.45(13)
C195 C194 C212 C213 0.41(16)
Mg6 C194 C212 C213 121.18(11)
C193 C194 C212 Mg6 97.37(13)
C195 C194 C212 Mg6 -120.78(11)
C197 C196 C213 C214 0.8(2)
C195 C196 C213 C214 -143.19(14)
C197 C196 C213 C212 143.60(14)
C195 C196 C213 C212 -0.43(16)
C211 C212 C213 C214 2.8(2)
C194 C212 C213 C214 143.22(14)
Mg6 C212 C213 C214 -134.63(12)
C211 C212 C213 C196 -140.45(14)
C194 C212 C213 C196 0.01(16)
Mg6 C212 C213 C196 82.17(14)
C196 C213 C214 C231 137.35(15)
C212 C213 C214 C231 -1.8(2)
C196 C213 C214 C215 0.4(2)
C212 C213 C214 C215 -138.79(14)
C196 C213 C214 Mg3 -110.0(2)
C212 C213 C214 Mg3 110.8(2)
C213 C214 C215 C216 -1.6(2)
C231 C214 C215 C216 -143.19(14)
Mg3 C214 C215 C216 151.20(14)
C213 C214 C215 C233 143.31(14)
C231 C214 C215 C233 1.70(16)
Mg3 C214 C215 C233 -63.90(10)
C213 C214 C215 Mg3 -152.79(14)
C231 C214 C215 Mg3 65.61(10)
C233 C215 C216 C197 -138.90(14)
C214 C215 C216 C197 1.6(2)
Mg3 C215 C216 C197 111.2(2)
C233 C215 C216 C217 -1.7(2)
C214 C215 C216 C217 138.84(14)
Mg3 C215 C216 C217 -111.5(2)
C196 C197 C216 C215 -0.4(2)
C198 C197 C216 C215 141.77(14)
C196 C197 C216 C217 -141.63(14)
C198 C197 C216 C217 0.53(16)
C200 C199 C217 C218 -1.4(2)
C198 C199 C217 C218 -142.44(14)
C200 C199 C217 C216 141.82(13)
C198 C199 C217 C216 0.75(16)
C215 C216 C217 C218 1.1(2)
C197 C216 C217 C218 142.62(14)
C215 C216 C217 C199 -142.32(13)
C197 C216 C217 C199 -0.79(16)
C199 C217 C218 C234 138.88(14)
C216 C217 C218 C234 0.4(2)
C199 C217 C218 C219 -0.1(2)
C216 C217 C218 C219 -138.65(14)
C217 C218 C219 C220 1.8(2)
C234 C218 C219 C220 -141.90(13)
C217 C218 C219 C221 142.30(14)
C234 C218 C219 C221 -1.39(16)
C221 C219 C220 C200 -138.04(14)
C218 C219 C220 C200 -2.0(2)
C221 C219 C220 C201 2.4(2)
C218 C219 C220 C201 138.46(14)
C221 C219 C220 Mg2 111.2(2)
C218 C219 C220 Mg2 -112.7(2)
C199 C200 C220 C219 0.5(2)
C186 C200 C220 C219 145.85(14)
Mg2 C200 C220 C219 -151.79(13)
C199 C200 C220 C201 -144.35(14)
C186 C200 C220 C201 1.03(16)
Mg2 C200 C220 C201 63.39(10)
C199 C200 C220 Mg2 152.25(13)
C186 C200 C220 Mg2 -62.36(10)
C202 C201 C220 C219 -1.4(2)
C187 C201 C220 C219 -143.35(14)
Mg2 C201 C220 C219 151.26(13)
C202 C201 C220 C200 143.41(14)
C187 C201 C220 C200 1.41(16)
Mg2 C201 C220 C200 -63.98(10)
C202 C201 C220 Mg2 -152.61(13)
C187 C201 C220 Mg2 65.39(10)
C220 C219 C221 C222 -3.1(2)
C218 C219 C221 C222 -143.41(13)
C220 C219 C221 C235 140.81(14)
C218 C219 C221 C235 0.45(16)
C219 C221 C222 C202 2.7(2)
C235 C221 C222 C202 -136.75(15)
C219 C221 C222 C223 138.91(14)
C235 C221 C222 C223 -0.6(2)
C219 C221 C222 Mg5 -144.81(11)
C235 C221 C222 Mg5 75.71(15)
C201 C202 C222 C221 -1.7(2)
C203 C202 C222 C221 140.41(14)
C201 C202 C222 C223 -142.54(13)
C203 C202 C222 C223 -0.46(16)
C201 C202 C222 Mg5 142.97(11)
C203 C202 C222 Mg5 -74.95(14)
C221 C222 C223 C237 -0.7(2)
C202 C222 C223 C237 140.67(14)
Mg5 C222 C223 C237 -103.25(13)
C221 C222 C223 C224 -141.02(13)
C202 C222 C223 C224 0.39(15)
Mg5 C222 C223 C224 116.47(11)
C221 C222 C223 Mg5 102.52(13)
C202 C222 C223 Mg5 -116.08(11)
C204 C203 C224 C225 0.8(2)
C202 C203 C224 C225 -143.31(14)
C204 C203 C224 C223 143.96(14)
C202 C203 C224 C223 -0.11(16)
C237 C223 C224 C225 3.4(2)
C222 C223 C224 C225 143.31(14)
Mg5 C223 C224 C225 -135.29(12)
C237 C223 C224 C203 -140.08(14)
C222 C223 C224 C203 -0.18(16)
Mg5 C223 C224 C203 81.23(14)
C203 C224 C225 C226 137.31(15)
C223 C224 C225 C226 -2.2(2)
C203 C224 C225 C206 0.5(2)
C223 C224 C225 C206 -139.02(14)
C203 C224 C225 Mg4 -110.0(2)
C223 C224 C225 Mg4 110.5(2)
C205 C206 C225 C224 -1.8(2)
C207 C206 C225 C224 143.16(14)
Mg4 C206 C225 C224 -152.67(14)
C205 C206 C225 C226 -143.22(14)
C207 C206 C225 C226 1.75(16)
Mg4 C206 C225 C226 65.93(10)
C205 C206 C225 Mg4 150.86(14)
C207 C206 C225 Mg4 -64.17(10)
C224 C225 C226 C238 1.7(2)
C206 C225 C226 C238 142.84(14)
Mg4 C225 C226 C238 -151.53(14)
C224 C225 C226 C227 -142.74(14)
C206 C225 C226 C227 -1.56(16)
Mg4 C225 C226 C227 64.07(10)
C224 C225 C226 Mg4 153.19(14)
C206 C225 C226 Mg4 -65.63(10)
C238 C226 C227 C228 -0.4(2)
C225 C226 C227 C228 144.16(14)
Mg4 C226 C227 C228 -152.26(14)
C238 C226 C227 C207 -143.77(14)
C225 C226 C227 C207 0.77(16)
Mg4 C226 C227 C207 64.34(10)
C238 C226 C227 Mg4 151.89(14)
C225 C226 C227 Mg4 -63.58(10)
C208 C207 C227 C228 -0.1(2)
C206 C207 C227 C228 -142.85(14)
Mg4 C207 C227 C228 151.98(13)
C208 C207 C227 C226 143.08(14)
C206 C207 C227 C226 0.32(16)
Mg4 C207 C227 C226 -64.85(10)
C208 C207 C227 Mg4 -152.06(14)
C206 C207 C227 Mg4 65.17(10)
C226 C227 C228 C210 -137.15(14)
C207 C227 C228 C210 1.8(2)
Mg4 C227 C228 C210 111.9(2)
C226 C227 C228 C229 -1.0(2)
C207 C227 C228 C229 138.01(15)
Mg4 C227 C228 C229 -111.9(2)
C209 C210 C228 C227 -2.2(2)
C211 C210 C228 C227 141.98(13)
C209 C210 C228 C229 -142.85(14)
C211 C210 C228 C229 1.32(16)
C227 C228 C229 C239 1.2(2)
C210 C228 C229 C239 141.50(14)
C227 C228 C229 C230 -142.05(14)
C210 C228 C229 C230 -1.75(16)
C212 C211 C230 C231 3.3(2)
C210 C211 C230 C231 -141.26(14)
C212 C211 C230 C229 143.87(14)
C210 C211 C230 C229 -0.69(16)
C239 C229 C230 C231 -1.3(2)
C228 C229 C230 C231 142.02(14)
C239 C229 C230 C211 -141.79(14)
C228 C229 C230 C211 1.50(16)
C211 C230 C231 C232 137.48(15)
C229 C230 C231 C232 1.4(2)
C211 C230 C231 C214 -2.3(2)
C229 C230 C231 C214 -138.46(15)
C211 C230 C231 Mg3 -112.6(2)
C229 C230 C231 Mg3 111.3(2)
C213 C214 C231 C230 1.6(2)
C215 C214 C231 C230 142.88(14)
Mg3 C214 C231 C230 -151.64(14)
C213 C214 C231 C232 -142.59(14)
C215 C214 C231 C232 -1.32(16)
Mg3 C214 C231 C232 64.16(10)
C213 C214 C231 Mg3 153.26(14)
C215 C214 C231 Mg3 -65.48(10)
C230 C231 C232 C240 -0.3(2)
C214 C231 C232 C240 144.07(14)
Mg3 C231 C232 C240 -151.95(14)
C230 C231 C232 C233 -143.94(14)
C214 C231 C232 C233 0.44(16)
Mg3 C231 C232 C233 64.42(10)
C230 C231 C232 Mg3 151.63(14)
C214 C231 C232 Mg3 -63.98(10)
C216 C215 C233 C234 0.8(2)
C214 C215 C233 C234 -144.08(14)
Mg3 C215 C233 C234 152.03(13)
C216 C215 C233 C232 143.43(14)
C214 C215 C233 C232 -1.42(16)
Mg3 C215 C233 C232 -65.31(10)
C216 C215 C233 Mg3 -151.25(13)
C214 C215 C233 Mg3 63.89(10)
C240 C232 C233 C234 -0.1(2)
C231 C232 C233 C234 143.33(14)
Mg3 C232 C233 C234 -151.69(14)
C240 C232 C233 C215 -142.84(14)
C231 C232 C233 C215 0.61(16)
Mg3 C232 C233 C215 65.59(10)
C240 C232 C233 Mg3 151.56(14)
C231 C232 C233 Mg3 -64.98(10)
C215 C233 C234 C235 136.92(14)
C232 C233 C234 C235 -1.3(2)
Mg3 C233 C234 C235 -111.5(2)
C215 C233 C234 C218 0.7(2)
C232 C233 C234 C218 -137.52(14)
Mg3 C233 C234 C218 112.2(2)
C217 C218 C234 C233 -1.3(2)
C219 C218 C234 C233 142.24(13)
C217 C218 C234 C235 -141.70(14)
C219 C218 C234 C235 1.80(16)
C233 C234 C235 C236 1.1(2)
C218 C234 C235 C236 141.52(14)
C233 C234 C235 C221 -141.99(14)
C218 C234 C235 C221 -1.52(16)
C219 C221 C235 C236 -142.53(14)
C222 C221 C235 C236 1.2(2)
C219 C221 C235 C234 0.66(16)
C222 C221 C235 C234 144.41(13)
C234 C235 C236 C240 0.6(2)
C221 C235 C236 C240 139.10(14)
C234 C235 C236 C237 -139.02(15)
C221 C235 C236 C237 -0.5(2)
C224 C223 C237 C238 -4.1(2)
C222 C223 C237 C238 -139.14(14)
Mg5 C223 C237 C238 138.46(12)
C224 C223 C237 C236 136.50(15)
C222 C223 C237 C236 1.4(2)
Mg5 C223 C237 C236 -80.99(14)
C235 C236 C237 C238 144.04(14)
C240 C236 C237 C238 -0.36(16)
C235 C236 C237 C223 -0.8(2)
C240 C236 C237 C223 -145.20(14)
C227 C226 C238 C237 137.76(15)
C225 C226 C238 C237 -2.2(2)
Mg4 C226 C238 C237 -111.7(2)
C227 C226 C238 C239 1.5(2)
C225 C226 C238 C239 -138.48(15)
Mg4 C226 C238 C239 112.1(2)
C223 C237 C238 C226 3.5(2)
C236 C237 C238 C226 -141.26(14)
C223 C237 C238 C239 144.16(14)
C236 C237 C238 C239 -0.56(16)
C230 C229 C239 C238 138.64(15)
C228 C229 C239 C238 0.0(2)
C230 C229 C239 C240 0.1(2)
C228 C229 C239 C240 -138.57(15)
C226 C238 C239 C229 -1.3(2)
C237 C238 C239 C229 -141.88(14)
C226 C238 C239 C240 141.84(14)
C237 C238 C239 C240 1.26(16)
C231 C232 C240 C236 -137.42(15)
C233 C232 C240 C236 1.8(2)
Mg3 C232 C240 C236 111.6(2)
C231 C232 C240 C239 -0.8(2)
C233 C232 C240 C239 138.35(15)
Mg3 C232 C240 C239 -111.8(2)
C235 C236 C240 C232 -2.0(2)
C237 C236 C240 C232 142.12(14)
C235 C236 C240 C239 -143.00(14)
C237 C236 C240 C239 1.15(16)
C229 C239 C240 C232 0.9(2)
C238 C239 C240 C232 -142.16(14)
C229 C239 C240 C236 141.60(14)
C238 C239 C240 C236 -1.49(16)
C246 C241 C242 C243 -2.3(6)
C241 C242 C243 C244 1.0(6)
C242 C243 C244 C245 0.8(5)
C243 C244 C245 C246 -1.1(5)
C244 C245 C246 C241 -0.3(5)
C242 C241 C246 C245 2.0(5)
C256 C251 C252 C253 -0.3(3)
C251 C252 C253 C254 0.6(3)
C252 C253 C254 C255 -0.3(3)
C253 C254 C255 C256 -0.3(3)
C254 C255 C256 C251 0.6(3)
C252 C251 C256 C255 -0.3(3)
C266 C261 C262 C263 -0.8(4)
C261 C262 C263 C264 0.9(4)
C262 C263 C264 C265 -0.4(4)
C263 C264 C265 C266 -0.2(4)
C262 C261 C266 C265 0.3(4)
C264 C265 C266 C261 0.3(4)
C276 C271 C272 C273 -0.6(3)
C271 C272 C273 C274 0.5(3)
C272 C273 C274 C275 0.0(4)
C273 C274 C275 C276 -0.3(4)
C274 C275 C276 C271 0.2(4)
C272 C271 C276 C275 0.3(4)
C286 C281 C282 C283 -1.1(6)
C281 C282 C283 C284 0.4(6)
C282 C283 C284 C285 0.5(6)
C283 C284 C285 C286 -0.8(5)
C284 C285 C286 C281 0.1(5)
C282 C281 C286 C285 0.8(5)
C296 C291 C292 C293 0.8(5)
C291 C292 C293 C294 0.4(5)
C292 C293 C294 C295 -0.5(5)
C293 C294 C295 C296 -0.6(5)
C292 C291 C296 C295 -1.9(4)
C294 C295 C296 C291 1.8(4)
C306 C301 C302 C303 0.6(4)
C301 C302 C303 C304 -1.2(5)
C302 C303 C304 C305 1.1(5)
C303 C304 C305 C306 -0.4(5)
C302 C301 C306 C305 0.1(5)
C304 C305 C306 C301 -0.2(5)
